data_4085110
loop_
_publ_author_name
'Fustier, Marie'
'Le Goff, Xavier-Fr\'ed\'eric'
'Lutz, Martin'
'Slootweg, J. Chris'
'M\'ezailles, Nicolas'

_publ_section_title
;
 Scandium Carbene Complexes: Synthesis of Mixed Alkyl, Amido, and
 Phosphido Derivatives
;
_journal_issue 1
_journal_name_full Organometallics
_journal_page_first 63
_journal_paper_doi 10.1021/om500868a
_journal_volume 34
_journal_year 2015
_chemical_formula_moiety 'C58 H56 Li O2 P4 S4 Sc'
_chemical_formula_sum 'C58 H56 Li O2 P4 S4 Sc'
_chemical_formula_weight 1089.05
_chemical_name_systematic
; 
 ? 
;
_space_group_IT_number 2
_symmetry_cell_setting triclinic
_symmetry_space_group_name_Hall '-P 1'
_symmetry_space_group_name_H-M 'P -1'
_atom_sites_solution_hydrogens geom
_atom_sites_solution_primary direct
_atom_sites_solution_secondary difmap
_audit_creation_method SHELXL-97
_cell_angle_alpha 110.041(1)
_cell_angle_beta 103.856(1)
_cell_angle_gamma 90.028(1)
_cell_formula_units_Z 8
_cell_length_a 20.396(1)
_cell_length_b 20.504(1)
_cell_length_c 28.858(1)
_cell_measurement_reflns_used 32211
_cell_measurement_temperature 150.0(1)
_cell_measurement_theta_max 27.485
_cell_measurement_theta_min 0.998
_cell_volume 10962.5(9)
_computing_cell_refinement 'DENZO (Otwinowski & Minor, 1997) & COLLECT'
_computing_data_collection 'COLLECT (Hooft, R.W.W., 1998)'
_computing_data_reduction 'DENZO & COLLECT'
_computing_molecular_graphics 'PLATON (Spek, 2009)'
_computing_publication_material 'PLATON (Spek, 2009)'
_computing_structure_refinement 'SHELXL-97 (Sheldrick, 1997)'
_computing_structure_solution 'SHELXS-97 (Sheldrick, 1990)'
_diffrn_ambient_temperature 150.0(1)
_diffrn_measured_fraction_theta_full 0.984
_diffrn_measured_fraction_theta_max 0.984
_diffrn_measurement_device_type KappaCCD
_diffrn_measurement_method 'phi and omega scans'
_diffrn_radiation_monochromator graphite
_diffrn_radiation_source 'fine-focus sealed tube'
_diffrn_radiation_type MoK\a
_diffrn_radiation_wavelength 0.71069
_diffrn_reflns_av_R_equivalents 0.0450
_diffrn_reflns_av_sigmaI/netI 0.0772
_diffrn_reflns_limit_h_max 24
_diffrn_reflns_limit_h_min -23
_diffrn_reflns_limit_k_max 23
_diffrn_reflns_limit_k_min -24
_diffrn_reflns_limit_l_max 34
_diffrn_reflns_limit_l_min -34
_diffrn_reflns_number 97524
_diffrn_reflns_theta_full 25.35
_diffrn_reflns_theta_max 25.35
_diffrn_reflns_theta_min 2.78
_exptl_absorpt_coefficient_mu 0.445
_exptl_absorpt_correction_T_max 0.9824
_exptl_absorpt_correction_T_min 0.9007
_exptl_absorpt_correction_type multi-scan
_exptl_absorpt_process_details 'Denzo/Scalepack (Otwinowski & Minor, 1996)'
_exptl_crystal_colour Colorless
_exptl_crystal_density_diffrn 1.320
_exptl_crystal_density_method 'not measured'
_exptl_crystal_description Plate
_exptl_crystal_F_000 4544
_exptl_crystal_size_max 0.24
_exptl_crystal_size_mid 0.22
_exptl_crystal_size_min 0.04
_refine_diff_density_max 0.791
_refine_diff_density_min -0.577
_refine_diff_density_rms 0.120
_refine_ls_extinction_method none
_refine_ls_goodness_of_fit_ref 1.076
_refine_ls_hydrogen_treatment constr
_refine_ls_matrix_type full
_refine_ls_number_parameters 2521
_refine_ls_number_reflns 39496
_refine_ls_number_restraints 0
_refine_ls_restrained_S_all 1.076
_refine_ls_R_factor_all 0.1267
_refine_ls_R_factor_gt 0.0866
_refine_ls_shift/su_max 0.001
_refine_ls_shift/su_mean 0.000
_refine_ls_structure_factor_coef Fsqd
_refine_ls_weighting_details 'calc w=1/[\s^2^(Fo^2^)+(0.0640P)^2^+125.7214P] where P=(Fo^2^+2Fc^2^)/3'
_refine_ls_weighting_scheme calc
_refine_ls_wR_factor_gt 0.2526
_refine_ls_wR_factor_ref 0.2706
_reflns_number_gt 26143
_reflns_number_total 39496
_reflns_threshold_expression >2sigma(I)
_cod_data_source_file om500868a_si_002.cif
_cod_data_source_block mf7
_cod_depositor_comments
;
The following automatic conversions were performed:

'_symmetry_cell_setting' value 'Triclinic' changed to 'triclinic'
according to
/home/saulius/struct/COD-crude-data--automatic-downloads/rss-feeds/ACS/lib/dictionaries/cif_core.dic
dictionary named 'cif_core.dic' version 2.4.2 from 2011-04-26.

Automatic conversion script
Id: cif_fix_values 2935 2014-11-11 08:27:57Z andrius 

 Adding full bibliography for 4085110--4085113.cif.
;
_cod_original_cell_volume 10962.5(8)
_cod_original_sg_symbol_H-M 'P-1     '
_cod_database_code 4085110

loop_
_symmetry_equiv_pos_as_xyz
'x, y, z'
'-x, -y, -z'

loop_
_atom_site_label
_atom_site_type_symbol
_atom_site_fract_x
_atom_site_fract_y
_atom_site_fract_z
_atom_site_U_iso_or_equiv
_atom_site_adp_type
_atom_site_occupancy
_atom_site_symmetry_multiplicity
_atom_site_calc_flag
_atom_site_refinement_flags
Sc1 Sc 0.32273(7) 0.36028(8) 0.24504(5) 0.0259(3) Uani 1 1 d .
S1 S 0.45192(10) 0.34350(11) 0.24565(7) 0.0316(5) Uani 1 1 d .
S2 S 0.22811(10) 0.38205(11) 0.30203(7) 0.0297(4) Uani 1 1 d .
S3 S 0.31485(11) 0.48321(11) 0.23495(8) 0.0329(5) Uani 1 1 d .
S4 S 0.28073(10) 0.22161(10) 0.20175(7) 0.0282(4) Uani 1 1 d .
P1 P 0.45471(10) 0.36055(11) 0.31960(7) 0.0261(4) Uani 1 1 d .
P2 P 0.31704(10) 0.39325(11) 0.35576(7) 0.0246(4) Uani 1 1 d .
P3 P 0.26574(10) 0.41999(11) 0.16335(7) 0.0262(4) Uani 1 1 d .
P4 P 0.25320(10) 0.25404(10) 0.14064(7) 0.0244(4) Uani 1 1 d .
O1 O 0.0940(3) 0.2561(3) 0.2259(2) 0.0446(15) Uani 1 1 d .
O2 O 0.2031(3) 0.1891(3) 0.2877(2) 0.0438(15) Uani 1 1 d .
C1 C 0.3765(4) 0.3741(4) 0.3250(3) 0.0254(16) Uani 1 1 d .
C2 C 0.5193(4) 0.4315(4) 0.3610(3) 0.0315(18) Uani 1 1 d .
C3 C 0.5728(4) 0.4510(5) 0.3466(3) 0.037(2) Uani 1 1 d .
H3 H 0.5775 0.4257 0.3133 0.044 Uiso 1 1 calc R
C4 C 0.6197(5) 0.5049(5) 0.3775(4) 0.045(2) Uani 1 1 d .
H4 H 0.6567 0.5163 0.3662 0.054 Uiso 1 1 calc R
C5 C 0.6127(4) 0.5434(5) 0.4265(3) 0.038(2) Uani 1 1 d .
H5 H 0.6453 0.5808 0.4489 0.046 Uiso 1 1 calc R
C6 C 0.5582(4) 0.5264(5) 0.4415(3) 0.042(2) Uani 1 1 d .
H6 H 0.5526 0.5531 0.4742 0.050 Uiso 1 1 calc R
C7 C 0.5108(4) 0.4708(5) 0.4095(3) 0.037(2) Uani 1 1 d .
H7 H 0.4731 0.4595 0.4202 0.045 Uiso 1 1 calc R
C8 C 0.4838(4) 0.2846(4) 0.3352(3) 0.0313(18) Uani 1 1 d .
C9 C 0.5359(5) 0.2869(5) 0.3762(3) 0.041(2) Uani 1 1 d .
H9 H 0.5628 0.3295 0.3966 0.049 Uiso 1 1 calc R
C10 C 0.5496(5) 0.2268(5) 0.3878(4) 0.048(2) Uani 1 1 d .
H10 H 0.5864 0.2286 0.4157 0.057 Uiso 1 1 calc R
C11 C 0.5109(5) 0.1657(5) 0.3598(4) 0.045(2) Uani 1 1 d .
H11 H 0.5202 0.1254 0.3686 0.053 Uiso 1 1 calc R
C12 C 0.4578(5) 0.1621(5) 0.3184(4) 0.044(2) Uani 1 1 d .
H12 H 0.4309 0.1194 0.2986 0.053 Uiso 1 1 calc R
C13 C 0.4442(4) 0.2211(4) 0.3061(3) 0.037(2) Uani 1 1 d .
H13 H 0.4078 0.2188 0.2778 0.044 Uiso 1 1 calc R
C14 C 0.3301(4) 0.4830(4) 0.4022(3) 0.0282(17) Uani 1 1 d .
C15 C 0.3479(5) 0.5362(5) 0.3884(3) 0.041(2) Uani 1 1 d .
H15 H 0.3505 0.5263 0.3542 0.049 Uiso 1 1 calc R
C16 C 0.3620(6) 0.6026(5) 0.4213(4) 0.051(3) Uani 1 1 d .
H16 H 0.3732 0.6385 0.4099 0.061 Uiso 1 1 calc R
C17 C 0.3602(5) 0.6186(5) 0.4722(3) 0.046(2) Uani 1 1 d .
H17 H 0.3704 0.6652 0.4957 0.055 Uiso 1 1 calc R
C18 C 0.3434(5) 0.5661(5) 0.4874(3) 0.044(2) Uani 1 1 d .
H18 H 0.3422 0.5762 0.5218 0.053 Uiso 1 1 calc R
C19 C 0.3281(4) 0.4984(4) 0.4532(3) 0.0352(19) Uani 1 1 d .
H19 H 0.3163 0.4623 0.4642 0.042 Uiso 1 1 calc R
C20 C 0.3104(4) 0.3436(4) 0.3964(3) 0.0279(17) Uani 1 1 d .
C21 C 0.3710(4) 0.3220(4) 0.4196(3) 0.0331(18) Uani 1 1 d .
H21 H 0.4117 0.3269 0.4100 0.040 Uiso 1 1 calc R
C22 C 0.3706(5) 0.2932(5) 0.4571(3) 0.040(2) Uani 1 1 d .
H22 H 0.4113 0.2790 0.4734 0.048 Uiso 1 1 calc R
C23 C 0.3113(6) 0.2854(5) 0.4702(4) 0.052(3) Uani 1 1 d .
H23 H 0.3112 0.2658 0.4957 0.063 Uiso 1 1 calc R
C24 C 0.2526(5) 0.3055(5) 0.4469(4) 0.048(2) Uani 1 1 d .
H24 H 0.2121 0.2994 0.4562 0.057 Uiso 1 1 calc R
C25 C 0.2509(5) 0.3346(5) 0.4100(3) 0.042(2) Uani 1 1 d .
H25 H 0.2096 0.3483 0.3941 0.050 Uiso 1 1 calc R
C26 C 0.2695(4) 0.3397(4) 0.1637(3) 0.0292(17) Uani 1 1 d .
C27 C 0.3021(4) 0.4396(4) 0.1172(3) 0.0273(17) Uani 1 1 d .
C28 C 0.3195(5) 0.3861(5) 0.0794(3) 0.044(2) Uani 1 1 d .
H28 H 0.3141 0.3395 0.0782 0.053 Uiso 1 1 calc R
C29 C 0.3449(5) 0.3999(5) 0.0429(3) 0.047(2) Uani 1 1 d .
H29 H 0.3556 0.3626 0.0162 0.057 Uiso 1 1 calc R
C30 C 0.3547(4) 0.4670(5) 0.0452(3) 0.044(2) Uani 1 1 d .
H30 H 0.3723 0.4762 0.0202 0.052 Uiso 1 1 calc R
C31 C 0.3391(5) 0.5216(5) 0.0839(4) 0.044(2) Uani 1 1 d .
H31 H 0.3466 0.5683 0.0859 0.053 Uiso 1 1 calc R
C32 C 0.3122(4) 0.5077(4) 0.1199(3) 0.0330(18) Uani 1 1 d .
H32 H 0.3009 0.5449 0.1464 0.040 Uiso 1 1 calc R
C33 C 0.1780(4) 0.4418(4) 0.1482(3) 0.0307(18) Uani 1 1 d .
C34 C 0.1454(4) 0.4513(5) 0.1037(3) 0.039(2) Uani 1 1 d .
H34 H 0.1706 0.4530 0.0803 0.047 Uiso 1 1 calc R
C35 C 0.0758(5) 0.4587(5) 0.0922(4) 0.047(2) Uani 1 1 d .
H35 H 0.0540 0.4630 0.0605 0.056 Uiso 1 1 calc R
C36 C 0.0387(5) 0.4598(5) 0.1263(4) 0.046(2) Uani 1 1 d .
H36 H -0.0082 0.4665 0.1191 0.055 Uiso 1 1 calc R
C37 C 0.0715(5) 0.4508(5) 0.1714(4) 0.044(2) Uani 1 1 d .
H37 H 0.0465 0.4512 0.1954 0.052 Uiso 1 1 calc R
C38 C 0.1387(4) 0.4413(4) 0.1821(3) 0.0358(19) Uani 1 1 d .
H38 H 0.1594 0.4343 0.2130 0.043 Uiso 1 1 calc R
C39 C 0.3018(4) 0.2097(4) 0.0944(3) 0.0249(16) Uani 1 1 d .
C40 C 0.2728(4) 0.1754(4) 0.0437(3) 0.0304(18) Uani 1 1 d .
H40 H 0.2247 0.1693 0.0316 0.037 Uiso 1 1 calc R
C41 C 0.3121(4) 0.1494(4) 0.0094(3) 0.0346(19) Uani 1 1 d .
H41 H 0.2912 0.1255 -0.0257 0.042 Uiso 1 1 calc R
C42 C 0.3810(4) 0.1584(4) 0.0265(3) 0.0348(19) Uani 1 1 d .
H42 H 0.4079 0.1413 0.0029 0.042 Uiso 1 1 calc R
C43 C 0.4129(4) 0.1921(4) 0.0778(3) 0.0338(19) Uani 1 1 d .
H43 H 0.4609 0.1973 0.0894 0.041 Uiso 1 1 calc R
C44 C 0.3726(4) 0.2184(4) 0.1120(3) 0.0291(17) Uani 1 1 d .
H44 H 0.3934 0.2421 0.1472 0.035 Uiso 1 1 calc R
C45 C 0.1665(4) 0.2193(4) 0.1063(3) 0.0278(17) Uani 1 1 d .
C46 C 0.1217(4) 0.2627(4) 0.0901(3) 0.0321(18) Uani 1 1 d .
H46 H 0.1365 0.3100 0.0977 0.039 Uiso 1 1 calc R
C47 C 0.0540(4) 0.2368(5) 0.0622(3) 0.039(2) Uani 1 1 d .
H47 H 0.0235 0.2663 0.0508 0.046 Uiso 1 1 calc R
C48 C 0.0330(4) 0.1686(5) 0.0519(3) 0.039(2) Uani 1 1 d .
H48 H -0.0124 0.1510 0.0333 0.047 Uiso 1 1 calc R
C49 C 0.0769(4) 0.1255(5) 0.0683(4) 0.040(2) Uani 1 1 d .
H49 H 0.0617 0.0783 0.0608 0.047 Uiso 1 1 calc R
C50 C 0.1439(4) 0.1504(4) 0.0958(3) 0.0357(19) Uani 1 1 d .
H50 H 0.1739 0.1205 0.1074 0.043 Uiso 1 1 calc R
C51 C 0.0637(6) 0.3167(6) 0.2213(6) 0.084(4) Uani 1 1 d .
H51A H 0.0862 0.3357 0.2012 0.101 Uiso 1 1 calc R
H51B H 0.0701 0.3527 0.2557 0.101 Uiso 1 1 calc R
C52 C -0.0070(5) 0.3007(7) 0.1969(5) 0.079(4) Uani 1 1 d .
H52A H -0.0181 0.3126 0.1656 0.095 Uiso 1 1 calc R
H52B H -0.0341 0.3276 0.2200 0.095 Uiso 1 1 calc R
C53 C -0.0218(5) 0.2252(6) 0.1841(4) 0.062(3) Uani 1 1 d .
H53A H -0.0374 0.2015 0.1467 0.074 Uiso 1 1 calc R
H53B H -0.0579 0.2168 0.1996 0.074 Uiso 1 1 calc R
C54 C 0.0422(5) 0.1985(6) 0.2048(5) 0.061(3) Uani 1 1 d .
H54A H 0.0367 0.1807 0.2316 0.074 Uiso 1 1 calc R
H54B H 0.0545 0.1601 0.1774 0.074 Uiso 1 1 calc R
C55 C 0.2689(5) 0.1610(5) 0.2958(4) 0.046(2) Uani 1 1 d .
H55A H 0.3058 0.1973 0.3031 0.055 Uiso 1 1 calc R
H55B H 0.2714 0.1212 0.2651 0.055 Uiso 1 1 calc R
C56 C 0.2754(6) 0.1381(6) 0.3400(4) 0.056(3) Uani 1 1 d .
H56A H 0.2997 0.1754 0.3720 0.068 Uiso 1 1 calc R
H56B H 0.3003 0.0959 0.3356 0.068 Uiso 1 1 calc R
C57 C 0.2043(6) 0.1228(6) 0.3410(4) 0.059(3) Uani 1 1 d .
H57A H 0.2010 0.1326 0.3764 0.071 Uiso 1 1 calc R
H57B H 0.1878 0.0735 0.3205 0.071 Uiso 1 1 calc R
C58 C 0.1643(5) 0.1717(6) 0.3180(4) 0.054(3) Uani 1 1 d .
H58A H 0.1193 0.1485 0.2964 0.064 Uiso 1 1 calc R
H58B H 0.1577 0.2143 0.3452 0.064 Uiso 1 1 calc R
Li1 Li 0.1880(7) 0.2526(8) 0.2529(5) 0.039(3) Uani 1 1 d .
Sc2 Sc 0.82927(7) 0.03408(8) 0.24422(5) 0.0256(3) Uani 1 1 d .
S5 S 0.95949(10) 0.05729(12) 0.24996(7) 0.0326(5) Uani 1 1 d .
S6 S 0.72845(9) 0.06302(11) 0.29358(7) 0.0286(4) Uani 1 1 d .
S7 S 0.79306(10) 0.13234(10) 0.20237(7) 0.0289(4) Uani 1 1 d .
S8 S 0.82401(11) -0.09836(11) 0.23396(7) 0.0314(4) Uani 1 1 d .
P5 P 0.95824(10) 0.10073(11) 0.32439(7) 0.0279(4) Uani 1 1 d .
P6 P 0.81354(10) 0.10007(11) 0.35194(7) 0.0254(4) Uani 1 1 d .
P7 P 0.76026(10) 0.04181(10) 0.14152(7) 0.0238(4) Uani 1 1 d .
P8 P 0.77073(10) -0.10345(11) 0.16331(7) 0.0255(4) Uani 1 1 d .
O3 O 0.7265(3) 0.2505(3) 0.2897(2) 0.0415(14) Uani 1 1 d .
O4 O 0.6048(3) 0.1286(3) 0.2222(2) 0.0466(16) Uani 1 1 d .
C59 C 0.8778(4) 0.0918(4) 0.3261(3) 0.0278(17) Uani 1 1 d .
C61 C 0.9703(5) 0.2347(5) 0.3230(4) 0.052(2) Uani 1 1 d .
H61 H 0.9404 0.2155 0.2899 0.062 Uiso 1 1 calc R
C62 C 0.9901(7) 0.3059(6) 0.3433(5) 0.071(3) Uani 1 1 d .
H62 H 0.9742 0.3350 0.3242 0.085 Uiso 1 1 calc R
C63 C 1.0340(6) 0.3341(6) 0.3925(5) 0.063(3) Uani 1 1 d .
H63 H 1.0475 0.3827 0.4071 0.076 Uiso 1 1 calc R
C64 C 1.0574(5) 0.2913(6) 0.4194(4) 0.055(3) Uani 1 1 d .
H64 H 1.0865 0.3105 0.4528 0.066 Uiso 1 1 calc R
C65 C 1.0388(4) 0.2204(5) 0.3982(4) 0.044(2) Uani 1 1 d .
H65 H 1.0571 0.1911 0.4165 0.053 Uiso 1 1 calc R
C60 C 0.9933(4) 0.1911(4) 0.3500(3) 0.0344(19) Uani 1 1 d .
C66 C 1.0155(4) 0.0584(4) 0.3617(3) 0.0302(18) Uani 1 1 d .
C67 C 1.0687(4) 0.0244(4) 0.3444(3) 0.0343(19) Uani 1 1 d .
H68 H 1.0761 0.0243 0.3132 0.041 Uiso 1 1 calc R
C68 C 1.1107(5) -0.0093(5) 0.3724(3) 0.043(2) Uani 1 1 d .
H69 H 1.1471 -0.0319 0.3602 0.052 Uiso 1 1 calc R
C69 C 1.1007(5) -0.0104(5) 0.4176(3) 0.043(2) Uani 1 1 d .
H70 H 1.1294 -0.0344 0.4362 0.052 Uiso 1 1 calc R
C70 C 1.0480(5) 0.0239(5) 0.4360(3) 0.047(2) Uani 1 1 d .
H71 H 1.0409 0.0241 0.4674 0.057 Uiso 1 1 calc R
C71 C 1.0060(4) 0.0577(5) 0.4076(3) 0.040(2) Uani 1 1 d .
H72 H 0.9700 0.0809 0.4200 0.048 Uiso 1 1 calc R
C72 C 0.8029(4) 0.1876(4) 0.3923(3) 0.0289(17) Uani 1 1 d .
C73 C 0.8613(4) 0.2303(5) 0.4251(3) 0.038(2) Uani 1 1 d .
H74 H 0.9048 0.2136 0.4254 0.046 Uiso 1 1 calc R
C74 C 0.8550(5) 0.2966(5) 0.4567(3) 0.045(2) Uani 1 1 d .
H74A H 0.8945 0.3251 0.4793 0.054 Uiso 1 1 calc R
C75 C 0.7932(5) 0.3217(5) 0.4559(3) 0.045(2) Uani 1 1 d .
H75 H 0.7897 0.3678 0.4774 0.054 Uiso 1 1 calc R
C76 C 0.7355(5) 0.2803(5) 0.4240(3) 0.039(2) Uani 1 1 d .
H76 H 0.6924 0.2977 0.4240 0.047 Uiso 1 1 calc R
C77 C 0.7401(4) 0.2135(4) 0.3919(3) 0.0328(18) Uani 1 1 d .
H77 H 0.7002 0.1854 0.3695 0.039 Uiso 1 1 calc R
C78 C 0.8151(4) 0.0491(4) 0.3933(3) 0.0283(17) Uani 1 1 d .
C79 C 0.7823(5) 0.0684(5) 0.4322(3) 0.042(2) Uani 1 1 d .
H79 H 0.7589 0.1093 0.4381 0.050 Uiso 1 1 calc R
C80 C 0.7833(5) 0.0281(6) 0.4624(4) 0.052(3) Uani 1 1 d .
H81 H 0.7610 0.0416 0.4892 0.062 Uiso 1 1 calc R
C81 C 0.8168(5) -0.0313(5) 0.4534(4) 0.050(3) Uani 1 1 d .
H82 H 0.8168 -0.0594 0.4736 0.060 Uiso 1 1 calc R
C82 C 0.8499(5) -0.0501(5) 0.4157(3) 0.046(2) Uani 1 1 d .
H83 H 0.8737 -0.0908 0.4101 0.055 Uiso 1 1 calc R
C83 C 0.8487(5) -0.0103(5) 0.3856(3) 0.042(2) Uani 1 1 d .
H84 H 0.8715 -0.0240 0.3591 0.050 Uiso 1 1 calc R
C84 C 0.7749(4) -0.0231(4) 0.1630(3) 0.0261(16) Uani 1 1 d .
C85 C 0.8079(4) 0.0416(4) 0.0952(3) 0.0261(16) Uani 1 1 d .
C86 C 0.7769(4) 0.0197(4) 0.0427(3) 0.0334(19) Uani 1 1 d .
H87 H 0.7292 0.0083 0.0305 0.040 Uiso 1 1 calc R
C87 C 0.8164(5) 0.0147(5) 0.0085(3) 0.043(2) Uani 1 1 d .
H88 H 0.7957 -0.0006 -0.0271 0.052 Uiso 1 1 calc R
C88 C 0.8843(4) 0.0317(5) 0.0260(3) 0.040(2) Uani 1 1 d .
H89 H 0.9109 0.0295 0.0027 0.048 Uiso 1 1 calc R
C89 C 0.9146(4) 0.0518(5) 0.0766(3) 0.041(2) Uani 1 1 d .
H90 H 0.9624 0.0625 0.0882 0.049 Uiso 1 1 calc R
C90 C 0.8773(4) 0.0570(5) 0.1116(3) 0.0338(19) Uani 1 1 d .
H91 H 0.8994 0.0710 0.1469 0.041 Uiso 1 1 calc R
C91 C 0.6727(4) 0.0488(4) 0.1103(3) 0.0251(16) Uani 1 1 d .
C92 C 0.6539(4) 0.1095(4) 0.1008(3) 0.0353(19) Uani 1 1 d .
H93 H 0.6869 0.1477 0.1106 0.042 Uiso 1 1 calc R
C93 C 0.5876(4) 0.1142(5) 0.0772(3) 0.038(2) Uani 1 1 d .
H94 H 0.5753 0.1552 0.0701 0.046 Uiso 1 1 calc R
C94 C 0.5392(4) 0.0592(5) 0.0638(3) 0.036(2) Uani 1 1 d .
H94A H 0.4933 0.0627 0.0483 0.043 Uiso 1 1 calc R
C95 C 0.5574(4) -0.0004(5) 0.0730(3) 0.0349(19) Uani 1 1 d .
H96 H 0.5242 -0.0385 0.0630 0.042 Uiso 1 1 calc R
C96 C 0.6240(4) -0.0057(4) 0.0968(3) 0.0309(18) Uani 1 1 d .
H97 H 0.6359 -0.0467 0.1039 0.037 Uiso 1 1 calc R
C97 C 0.8041(4) -0.1673(4) 0.1156(3) 0.0301(18) Uani 1 1 d .
C98 C 0.8414(4) -0.1444(5) 0.0887(3) 0.0327(18) Uani 1 1 d .
H99 H 0.8505 -0.0959 0.0962 0.039 Uiso 1 1 calc R
C99 C 0.8658(4) -0.1933(5) 0.0502(3) 0.041(2) Uani 1 1 d .
H100 H 0.8912 -0.1778 0.0318 0.049 Uiso 1 1 calc R
C100 C 0.8530(5) -0.2625(5) 0.0395(3) 0.045(2) Uani 1 1 d .
H101 H 0.8692 -0.2951 0.0133 0.054 Uiso 1 1 calc R
C101 C 0.8172(5) -0.2861(5) 0.0658(4) 0.048(2) Uani 1 1 d .
H102 H 0.8085 -0.3348 0.0576 0.058 Uiso 1 1 calc R
C102 C 0.7932(4) -0.2391(5) 0.1046(3) 0.038(2) Uani 1 1 d .
H103 H 0.7696 -0.2557 0.1236 0.046 Uiso 1 1 calc R
C103 C 0.6829(4) -0.1374(4) 0.1507(3) 0.0303(18) Uani 1 1 d .
C104 C 0.6448(4) -0.1796(5) 0.1022(3) 0.038(2) Uani 1 1 d .
H105 H 0.6666 -0.1994 0.0756 0.045 Uiso 1 1 calc R
C105 C 0.5754(5) -0.1924(5) 0.0930(4) 0.049(3) Uani 1 1 d .
H106 H 0.5497 -0.2196 0.0596 0.059 Uiso 1 1 calc R
C106 C 0.5424(5) -0.1659(5) 0.1321(4) 0.053(3) Uani 1 1 d .
H107 H 0.4948 -0.1754 0.1256 0.064 Uiso 1 1 calc R
C107 C 0.5795(5) -0.1264(5) 0.1793(4) 0.048(2) Uani 1 1 d .
H108 H 0.5576 -0.1082 0.2060 0.058 Uiso 1 1 calc R
C108 C 0.6497(5) -0.1118(5) 0.1895(4) 0.040(2) Uani 1 1 d .
H109 H 0.6748 -0.0845 0.2230 0.048 Uiso 1 1 calc R
C109 C 0.7955(6) 0.2769(5) 0.2985(4) 0.052(3) Uani 1 1 d .
H10A H 0.8033 0.2817 0.2672 0.062 Uiso 1 1 calc R
H10B H 0.8275 0.2454 0.3091 0.062 Uiso 1 1 calc R
C110 C 0.8043(6) 0.3464(5) 0.3401(4) 0.057(3) Uani 1 1 d .
H11A H 0.8369 0.3787 0.3361 0.068 Uiso 1 1 calc R
H11B H 0.8210 0.3419 0.3739 0.068 Uiso 1 1 calc R
C111 C 0.7342(7) 0.3723(5) 0.3343(4) 0.065(3) Uani 1 1 d .
H11C H 0.7303 0.4076 0.3177 0.078 Uiso 1 1 calc R
H11D H 0.7239 0.3930 0.3680 0.078 Uiso 1 1 calc R
C112 C 0.6868(7) 0.3074(5) 0.3011(5) 0.072(3) Uani 1 1 d .
H11E H 0.6541 0.2991 0.3193 0.087 Uiso 1 1 calc R
H11F H 0.6611 0.3132 0.2692 0.087 Uiso 1 1 calc R
C113 C 0.5554(5) 0.1756(6) 0.2176(4) 0.058(3) Uani 1 1 d .
H11G H 0.5679 0.2062 0.2004 0.069 Uiso 1 1 calc R
H11H H 0.5503 0.2051 0.2516 0.069 Uiso 1 1 calc R
C114 C 0.4893(5) 0.1298(6) 0.1854(4) 0.057(3) Uani 1 1 d .
H11I H 0.4497 0.1513 0.1967 0.069 Uiso 1 1 calc R
H11J H 0.4827 0.1228 0.1488 0.069 Uiso 1 1 calc R
C115 C 0.4983(5) 0.0604(6) 0.1943(4) 0.059(3) Uani 1 1 d .
H11K H 0.4673 0.0533 0.2142 0.071 Uiso 1 1 calc R
H11L H 0.4896 0.0207 0.1615 0.071 Uiso 1 1 calc R
C116 C 0.5723(5) 0.0678(6) 0.2244(4) 0.058(3) Uani 1 1 d .
H11M H 0.5750 0.0732 0.2603 0.070 Uiso 1 1 calc R
H11N H 0.5949 0.0259 0.2092 0.070 Uiso 1 1 calc R
Li2 Li 0.7022(7) 0.1531(7) 0.2498(5) 0.035(3) Uani 1 1 d .
Sc3 Sc 0.33121(7) 0.85577(8) 0.24581(5) 0.0249(3) Uani 1 1 d .
S9 S 0.45964(10) 0.82687(11) 0.25216(7) 0.0323(5) Uani 1 1 d .
S10 S 0.23084(10) 0.88841(11) 0.29741(7) 0.0295(4) Uani 1 1 d .
S11 S 0.34300(11) 0.97971(11) 0.23964(7) 0.0322(5) Uani 1 1 d .
S12 S 0.28092(10) 0.72144(10) 0.19953(7) 0.0292(4) Uani 1 1 d .
P9 P 0.45479(10) 0.84795(11) 0.32519(7) 0.0283(4) Uani 1 1 d .
P10 P 0.31494(10) 0.89472(11) 0.35428(7) 0.0256(4) Uani 1 1 d .
P11 P 0.28341(10) 0.92501(11) 0.16898(7) 0.0258(4) Uani 1 1 d .
P12 P 0.25803(10) 0.75761(10) 0.14040(7) 0.0247(4) Uani 1 1 d .
O5 O 0.0913(3) 0.7819(3) 0.2140(2) 0.0460(16) Uani 1 1 d .
O6 O 0.1838(3) 0.6897(3) 0.2672(2) 0.0425(15) Uani 1 1 d .
C117 C 0.3761(4) 0.8652(4) 0.3261(3) 0.0303(18) Uani 1 1 d .
C118 C 0.5180(4) 0.9189(5) 0.3678(3) 0.036(2) Uani 1 1 d .
C119 C 0.5567(4) 0.9556(5) 0.3495(3) 0.040(2) Uani 1 1 d .
H119 H 0.5533 0.9399 0.3140 0.048 Uiso 1 1 calc R
C120 C 0.5989(5) 1.0128(5) 0.3806(5) 0.058(3) Uani 1 1 d .
H120 H 0.6243 1.0369 0.3669 0.070 Uiso 1 1 calc R
C121 C 0.6049(5) 1.0363(5) 0.4334(4) 0.056(3) Uani 1 1 d .
H121 H 0.6347 1.0763 0.4555 0.067 Uiso 1 1 calc R
C122 C 0.5676(5) 1.0013(6) 0.4531(4) 0.058(3) Uani 1 1 d .
H122 H 0.5717 1.0174 0.4888 0.069 Uiso 1 1 calc R
C123 C 0.5238(5) 0.9423(5) 0.4208(3) 0.046(2) Uani 1 1 d .
H123 H 0.4981 0.9183 0.4344 0.056 Uiso 1 1 calc R
C124 C 0.4760(4) 0.7717(4) 0.3435(3) 0.0320(18) Uani 1 1 d .
C125 C 0.5302(4) 0.7702(5) 0.3828(3) 0.040(2) Uani 1 1 d .
H125 H 0.5607 0.8107 0.4019 0.048 Uiso 1 1 calc R
C126 C 0.5400(5) 0.7103(5) 0.3942(4) 0.046(2) Uani 1 1 d .
H126 H 0.5768 0.7100 0.4215 0.055 Uiso 1 1 calc R
C127 C 0.4971(5) 0.6514(5) 0.3665(4) 0.049(2) Uani 1 1 d .
H127 H 0.5044 0.6101 0.3743 0.059 Uiso 1 1 calc R
C128 C 0.4424(5) 0.6517(5) 0.3267(4) 0.048(2) Uani 1 1 d .
H128 H 0.4122 0.6110 0.3076 0.057 Uiso 1 1 calc R
C129 C 0.4330(4) 0.7113(5) 0.3157(3) 0.040(2) Uani 1 1 d .
H129 H 0.3962 0.7113 0.2884 0.048 Uiso 1 1 calc R
C130 C 0.3336(4) 0.9849(4) 0.3989(3) 0.0284(17) Uani 1 1 d .
C131 C 0.3858(4) 1.0267(5) 0.3970(3) 0.039(2) Uani 1 1 d .
H131 H 0.4085 1.0097 0.3706 0.047 Uiso 1 1 calc R
C132 C 0.4047(5) 1.0922(5) 0.4329(4) 0.050(2) Uani 1 1 d .
H132 H 0.4405 1.1201 0.4311 0.060 Uiso 1 1 calc R
C133 C 0.3723(6) 1.1185(5) 0.4717(3) 0.049(3) Uani 1 1 d .
H133 H 0.3856 1.1640 0.4963 0.059 Uiso 1 1 calc R
C134 C 0.3205(6) 1.0774(5) 0.4740(4) 0.052(3) Uani 1 1 d .
H134 H 0.2981 1.0946 0.5006 0.063 Uiso 1 1 calc R
C135 C 0.3008(5) 1.0114(5) 0.4379(3) 0.040(2) Uani 1 1 d .
H135 H 0.2646 0.9838 0.4396 0.048 Uiso 1 1 calc R
C136 C 0.2959(4) 0.8506(4) 0.3953(3) 0.0315(18) Uani 1 1 d .
C137 C 0.3495(5) 0.8260(4) 0.4233(3) 0.040(2) Uani 1 1 d .
H137 H 0.3942 0.8310 0.4199 0.048 Uiso 1 1 calc R
C138 C 0.3369(6) 0.7942(5) 0.4562(3) 0.053(3) Uani 1 1 d .
H138 H 0.3733 0.7773 0.4751 0.064 Uiso 1 1 calc R
C139 C 0.2730(7) 0.7871(5) 0.4618(4) 0.058(3) Uani 1 1 d .
H139 H 0.2655 0.7665 0.4852 0.069 Uiso 1 1 calc R
C140 C 0.2194(7) 0.8092(6) 0.4338(4) 0.063(3) Uani 1 1 d .
H140 H 0.1749 0.8030 0.4372 0.075 Uiso 1 1 calc R
C141 C 0.2306(5) 0.8412(5) 0.4001(4) 0.047(2) Uani 1 1 d .
H141 H 0.1936 0.8565 0.3806 0.057 Uiso 1 1 calc R
C142 C 0.2765(4) 0.8431(4) 0.1659(3) 0.0266(17) Uani 1 1 d .
C143 C 0.3177(4) 0.9421(4) 0.1209(3) 0.0275(17) Uani 1 1 d .
C144 C 0.3368(5) 0.8869(5) 0.0839(3) 0.038(2) Uani 1 1 d .
H144 H 0.3327 0.8407 0.0840 0.045 Uiso 1 1 calc R
C145 C 0.3621(5) 0.8998(5) 0.0468(4) 0.047(2) Uani 1 1 d .
H145 H 0.3741 0.8624 0.0209 0.056 Uiso 1 1 calc R
C146 C 0.3697(4) 0.9672(5) 0.0477(3) 0.045(2) Uani 1 1 d .
H146 H 0.3877 0.9759 0.0227 0.054 Uiso 1 1 calc R
C147 C 0.3513(5) 1.0223(5) 0.0847(3) 0.041(2) Uani 1 1 d .
H147 H 0.3561 1.0685 0.0850 0.050 Uiso 1 1 calc R
C148 C 0.3258(4) 1.0091(4) 0.1213(3) 0.0334(19) Uani 1 1 d .
H148 H 0.3137 1.0467 0.1470 0.040 Uiso 1 1 calc R
C149 C 0.2010(4) 0.9607(4) 0.1613(3) 0.0287(17) Uani 1 1 d .
C150 C 0.1756(5) 0.9900(5) 0.2036(3) 0.042(2) Uani 1 1 d .
H150 H 0.2037 0.9997 0.2370 0.050 Uiso 1 1 calc R
C151 C 0.1077(5) 1.0050(6) 0.1963(4) 0.056(3) Uani 1 1 d .
H151 H 0.0903 1.0246 0.2254 0.067 Uiso 1 1 calc R
C152 C 0.0659(5) 0.9928(6) 0.1495(4) 0.053(3) Uani 1 1 d .
H152 H 0.0200 1.0032 0.1457 0.064 Uiso 1 1 calc R
C153 C 0.0920(5) 0.9644(5) 0.1066(4) 0.043(2) Uani 1 1 d .
H153 H 0.0635 0.9555 0.0734 0.052 Uiso 1 1 calc R
C154 C 0.1586(4) 0.9495(4) 0.1124(3) 0.0327(18) Uani 1 1 d .
H154 H 0.1762 0.9315 0.0832 0.039 Uiso 1 1 calc R
C155 C 0.3074(4) 0.7134(4) 0.0958(3) 0.0262(16) Uani 1 1 d .
C156 C 0.2792(4) 0.6840(4) 0.0438(3) 0.0302(18) Uani 1 1 d .
H156 H 0.2316 0.6826 0.0306 0.036 Uiso 1 1 calc R
C157 C 0.3205(4) 0.6562(5) 0.0102(3) 0.036(2) Uani 1 1 d .
H157 H 0.3007 0.6370 -0.0255 0.043 Uiso 1 1 calc R
C158 C 0.3887(5) 0.6567(4) 0.0288(3) 0.039(2) Uani 1 1 d .
H158 H 0.4164 0.6373 0.0061 0.046 Uiso 1 1 calc R
C159 C 0.4181(4) 0.6861(5) 0.0819(3) 0.040(2) Uani 1 1 d .
H159 H 0.4655 0.6865 0.0952 0.048 Uiso 1 1 calc R
C160 C 0.3776(4) 0.7139(4) 0.1140(3) 0.0288(17) Uani 1 1 d .
H160 H 0.3977 0.7342 0.1497 0.035 Uiso 1 1 calc R
C161 C 0.1702(4) 0.7252(4) 0.1040(3) 0.0277(17) Uani 1 1 d .
C162 C 0.1263(4) 0.7713(5) 0.0919(3) 0.0351(19) Uani 1 1 d .
H162 H 0.1413 0.8193 0.1030 0.042 Uiso 1 1 calc R
C163 C 0.0593(4) 0.7472(5) 0.0633(3) 0.041(2) Uani 1 1 d .
H163 H 0.0292 0.7788 0.0544 0.049 Uiso 1 1 calc R
C164 C 0.0372(5) 0.6777(5) 0.0481(3) 0.045(2) Uani 1 1 d .
H164 H -0.0079 0.6612 0.0283 0.053 Uiso 1 1 calc R
C165 C 0.0811(5) 0.6320(5) 0.0618(4) 0.044(2) Uani 1 1 d .
H165 H 0.0657 0.5842 0.0517 0.053 Uiso 1 1 calc R
C166 C 0.1471(4) 0.6554(4) 0.0900(3) 0.0359(19) Uani 1 1 d .
H166 H 0.1768 0.6240 0.0997 0.043 Uiso 1 1 calc R
C167 C 0.0714(5) 0.8488(6) 0.2147(4) 0.057(3) Uani 1 1 d .
H16A H 0.1023 0.8707 0.2014 0.069 Uiso 1 1 calc R
H16B H 0.0731 0.8795 0.2500 0.069 Uiso 1 1 calc R
C168 C -0.0008(6) 0.8384(7) 0.1812(5) 0.070(3) Uani 1 1 d .
H16C H -0.0271 0.8776 0.1952 0.084 Uiso 1 1 calc R
H16D H -0.0009 0.8339 0.1459 0.084 Uiso 1 1 calc R
C169 C -0.0286(5) 0.7726(7) 0.1828(4) 0.066(3) Uani 1 1 d .
H16E H -0.0637 0.7476 0.1510 0.079 Uiso 1 1 calc R
H16F H -0.0486 0.7819 0.2122 0.079 Uiso 1 1 calc R
C170 C 0.0321(5) 0.7309(6) 0.1882(4) 0.055(3) Uani 1 1 d .
H17A H 0.0277 0.7018 0.2087 0.066 Uiso 1 1 calc R
H17B H 0.0362 0.7001 0.1543 0.066 Uiso 1 1 calc R
C171 C 0.1517(5) 0.6197(5) 0.2464(4) 0.054(3) Uani 1 1 d .
H17C H 0.1649 0.5927 0.2148 0.065 Uiso 1 1 calc R
H17D H 0.1018 0.6201 0.2383 0.065 Uiso 1 1 calc R
C172 C 0.1759(6) 0.5883(5) 0.2869(4) 0.056(3) Uani 1 1 d .
H17E H 0.1397 0.5852 0.3038 0.067 Uiso 1 1 calc R
H17F H 0.1899 0.5410 0.2721 0.067 Uiso 1 1 calc R
C173 C 0.2341(7) 0.6361(6) 0.3236(4) 0.063(3) Uani 1 1 d .
H17G H 0.2731 0.6100 0.3322 0.076 Uiso 1 1 calc R
H17H H 0.2219 0.6642 0.3553 0.076 Uiso 1 1 calc R
C174 C 0.2501(6) 0.6811(6) 0.2961(4) 0.064(3) Uani 1 1 d .
H17I H 0.2735 0.7265 0.3204 0.077 Uiso 1 1 calc R
H17J H 0.2790 0.6581 0.2731 0.077 Uiso 1 1 calc R
Li3 Li 0.1820(7) 0.7621(8) 0.2411(6) 0.040(3) Uani 1 1 d .
Sc4 Sc 0.82981(7) 0.53332(8) 0.24817(5) 0.0278(3) Uani 1 1 d .
S13 S 0.95206(11) 0.55493(12) 0.23920(8) 0.0361(5) Uani 1 1 d .
S14 S 0.74171(10) 0.56399(12) 0.31116(8) 0.0323(5) Uani 1 1 d .
S15 S 0.82804(12) 0.40164(12) 0.23702(8) 0.0384(5) Uani 1 1 d .
S16 S 0.78382(10) 0.63344(10) 0.21048(7) 0.0292(4) Uani 1 1 d .
P13 P 0.96152(10) 0.61053(12) 0.31413(8) 0.0313(5) Uani 1 1 d .
P14 P 0.83490(11) 0.59997(11) 0.36085(7) 0.0294(5) Uani 1 1 d .
P15 P 0.77350(11) 0.39707(11) 0.16669(7) 0.0280(4) Uani 1 1 d .
P16 P 0.75727(10) 0.54457(11) 0.14780(7) 0.0249(4) Uani 1 1 d .
O7 O 0.6013(3) 0.6066(4) 0.2340(3) 0.0499(17) Uani 1 1 d .
O8 O 0.6928(3) 0.7375(3) 0.2866(3) 0.0485(17) Uani 1 1 d .
C175 C 0.8907(4) 0.5911(4) 0.3267(3) 0.0322(18) Uani 1 1 d .
C176 C 1.0375(4) 0.5865(5) 0.3505(3) 0.037(2) Uani 1 1 d .
C177 C 1.0477(5) 0.5169(5) 0.3372(4) 0.046(2) Uani 1 1 d .
H177 H 1.0149 0.4837 0.3103 0.055 Uiso 1 1 calc R
C178 C 1.1045(5) 0.4943(6) 0.3622(4) 0.055(3) Uani 1 1 d .
H178 H 1.1102 0.4459 0.3530 0.066 Uiso 1 1 calc R
C179 C 1.1524(5) 0.5420(8) 0.4002(4) 0.064(3) Uani 1 1 d .
H179 H 1.1923 0.5268 0.4167 0.077 Uiso 1 1 calc R
C180 C 1.1430(5) 0.6143(7) 0.4153(4) 0.058(3) Uani 1 1 d .
H180 H 1.1759 0.6475 0.4420 0.069 Uiso 1 1 calc R
C181 C 1.0853(5) 0.6352(6) 0.3904(3) 0.046(2) Uani 1 1 d .
H181 H 1.0780 0.6832 0.4004 0.055 Uiso 1 1 calc R
C182 C 0.9763(4) 0.7019(5) 0.3226(3) 0.036(2) Uani 1 1 d .
C183 C 1.0389(5) 0.7318(5) 0.3220(3) 0.044(2) Uani 1 1 d .
H183 H 1.0773 0.7056 0.3210 0.053 Uiso 1 1 calc R
C184 C 1.0432(5) 0.7995(6) 0.3228(4) 0.052(3) Uani 1 1 d .
H184 H 1.0848 0.8196 0.3222 0.063 Uiso 1 1 calc R
C185 C 0.9879(6) 0.8388(6) 0.3245(4) 0.058(3) Uani 1 1 d .
H185 H 0.9918 0.8854 0.3253 0.069 Uiso 1 1 calc R
C186 C 0.9281(6) 0.8101(5) 0.3250(4) 0.050(2) Uani 1 1 d .
H186 H 0.8905 0.8373 0.3263 0.060 Uiso 1 1 calc R
C187 C 0.9207(5) 0.7419(5) 0.3234(3) 0.043(2) Uani 1 1 d .
H187 H 0.8781 0.7226 0.3230 0.052 Uiso 1 1 calc R
C188 C 0.8507(4) 0.5526(4) 0.4054(3) 0.0320(18) Uani 1 1 d .
C189 C 0.9089(5) 0.5169(5) 0.4106(3) 0.043(2) Uani 1 1 d .
H189 H 0.9379 0.5141 0.3888 0.052 Uiso 1 1 calc R
C190 C 0.9247(5) 0.4858(5) 0.4466(3) 0.046(2) Uani 1 1 d .
H190 H 0.9643 0.4615 0.4493 0.056 Uiso 1 1 calc R
C191 C 0.8834(5) 0.4899(5) 0.4788(3) 0.044(2) Uani 1 1 d .
H191 H 0.8951 0.4690 0.5040 0.053 Uiso 1 1 calc R
C192 C 0.8245(5) 0.5244(5) 0.4744(3) 0.047(2) Uani 1 1 d .
H192 H 0.7954 0.5267 0.4961 0.056 Uiso 1 1 calc R
C193 C 0.8095(4) 0.5554(5) 0.4372(3) 0.038(2) Uani 1 1 d .
H193 H 0.7696 0.5791 0.4338 0.046 Uiso 1 1 calc R
C194 C 0.8341(5) 0.6873(4) 0.4063(3) 0.038(2) Uani 1 1 d .
C195 C 0.8941(5) 0.7250(5) 0.4345(3) 0.050(2) Uani 1 1 d .
H195 H 0.9346 0.7071 0.4267 0.060 Uiso 1 1 calc R
C196 C 0.8992(7) 0.7877(6) 0.4736(4) 0.066(3) Uani 1 1 d .
H196 H 0.9420 0.8130 0.4922 0.079 Uiso 1 1 calc R
C197 C 0.8399(8) 0.8127(6) 0.4847(4) 0.065(3) Uani 1 1 d .
H197 H 0.8420 0.8554 0.5121 0.078 Uiso 1 1 calc R
C198 C 0.7767(8) 0.7763(6) 0.4564(4) 0.067(4) Uani 1 1 d .
H198 H 0.7363 0.7949 0.4640 0.081 Uiso 1 1 calc R
C199 C 0.7732(6) 0.7126(5) 0.4169(4) 0.047(2) Uani 1 1 d .
H199 H 0.7307 0.6870 0.3976 0.057 Uiso 1 1 calc R
C200 C 0.7727(4) 0.4776(4) 0.1667(3) 0.0296(18) Uani 1 1 d .
C201 C 0.8066(4) 0.5488(4) 0.1039(3) 0.0262(16) Uani 1 1 d .
C202 C 0.7828(4) 0.5139(4) 0.0514(3) 0.0341(19) Uani 1 1 d .
H202 H 0.7376 0.4926 0.0380 0.041 Uiso 1 1 calc R
C203 C 0.8228(5) 0.5095(5) 0.0184(3) 0.042(2) Uani 1 1 d .
H203 H 0.8052 0.4862 -0.0173 0.050 Uiso 1 1 calc R
C204 C 0.8896(5) 0.5396(5) 0.0379(3) 0.041(2) Uani 1 1 d .
H204 H 0.9183 0.5355 0.0157 0.049 Uiso 1 1 calc R
C205 C 0.9138(4) 0.5754(5) 0.0900(3) 0.042(2) Uani 1 1 d .
H205 H 0.9589 0.5970 0.1031 0.050 Uiso 1 1 calc R
C206 C 0.8734(4) 0.5802(4) 0.1229(3) 0.0338(19) Uani 1 1 d .
H206 H 0.8908 0.6047 0.1584 0.041 Uiso 1 1 calc R
C207 C 0.6697(4) 0.5474(4) 0.1136(3) 0.0257(16) Uani 1 1 d .
C208 C 0.6214(4) 0.4951(5) 0.1048(3) 0.037(2) Uani 1 1 d .
H208 H 0.6334 0.4575 0.1164 0.044 Uiso 1 1 calc R
C209 C 0.5538(4) 0.4969(5) 0.0785(3) 0.040(2) Uani 1 1 d .
H209 H 0.5207 0.4598 0.0713 0.048 Uiso 1 1 calc R
C210 C 0.5362(4) 0.5521(5) 0.0632(3) 0.039(2) Uani 1 1 d .
H210 H 0.4905 0.5542 0.0466 0.046 Uiso 1 1 calc R
C211 C 0.5855(5) 0.6058(5) 0.0721(3) 0.044(2) Uani 1 1 d .
H211 H 0.5735 0.6433 0.0605 0.052 Uiso 1 1 calc R
C212 C 0.6521(4) 0.6038(5) 0.0981(3) 0.037(2) Uani 1 1 d .
H212 H 0.6853 0.6407 0.1051 0.044 Uiso 1 1 calc R
C213 C 0.8089(4) 0.3356(4) 0.1189(3) 0.0295(17) Uani 1 1 d .
C214 C 0.8054(5) 0.2651(5) 0.1112(4) 0.042(2) Uani 1 1 d .
H214 H 0.7851 0.2485 0.1320 0.050 Uiso 1 1 calc R
C215 C 0.8306(5) 0.2190(5) 0.0742(4) 0.047(2) Uani 1 1 d .
H215 H 0.8263 0.1705 0.0683 0.056 Uiso 1 1 calc R
C216 C 0.8623(5) 0.2435(5) 0.0455(3) 0.044(2) Uani 1 1 d .
H216 H 0.8801 0.2115 0.0199 0.052 Uiso 1 1 calc R
C217 C 0.8687(5) 0.3131(5) 0.0533(3) 0.043(2) Uani 1 1 d .
H217 H 0.8913 0.3294 0.0337 0.052 Uiso 1 1 calc R
C218 C 0.8417(4) 0.3602(5) 0.0904(3) 0.0339(19) Uani 1 1 d .
H218 H 0.8458 0.4087 0.0961 0.041 Uiso 1 1 calc R
C219 C 0.6874(4) 0.3594(4) 0.1542(3) 0.0343(19) Uani 1 1 d .
C220 C 0.6488(5) 0.3194(5) 0.1046(4) 0.042(2) Uani 1 1 d .
H220 H 0.6705 0.3020 0.0777 0.051 Uiso 1 1 calc R
C221 C 0.5802(5) 0.3056(5) 0.0951(4) 0.050(3) Uani 1 1 d .
H221 H 0.5546 0.2791 0.0616 0.061 Uiso 1 1 calc R
C222 C 0.5476(5) 0.3302(5) 0.1344(5) 0.059(3) Uani 1 1 d .
H222 H 0.5000 0.3206 0.1278 0.071 Uiso 1 1 calc R
C223 C 0.5850(5) 0.3682(6) 0.1825(5) 0.063(3) Uani 1 1 d .
H223 H 0.5630 0.3849 0.2093 0.075 Uiso 1 1 calc R
C224 C 0.6541(5) 0.3826(5) 0.1928(4) 0.050(2) Uani 1 1 d .
H224 H 0.6792 0.4087 0.2266 0.060 Uiso 1 1 calc R
C225 C 0.5528(5) 0.6393(6) 0.2054(4) 0.063(3) Uani 1 1 d .
H22A H 0.5647 0.6357 0.1734 0.076 Uiso 1 1 calc R
H22B H 0.5531 0.6893 0.2257 0.076 Uiso 1 1 calc R
C226 C 0.4846(5) 0.6027(7) 0.1939(4) 0.070(4) Uani 1 1 d .
H22C H 0.4607 0.5914 0.1576 0.084 Uiso 1 1 calc R
H22D H 0.4569 0.6323 0.2153 0.084 Uiso 1 1 calc R
C227 C 0.4967(5) 0.5370(7) 0.2057(5) 0.070(3) Uani 1 1 d .
H22E H 0.4978 0.4969 0.1748 0.084 Uiso 1 1 calc R
H22F H 0.4614 0.5258 0.2208 0.084 Uiso 1 1 calc R
C228 C 0.5658(5) 0.5558(7) 0.2440(5) 0.070(3) Uani 1 1 d .
H22G H 0.5603 0.5745 0.2793 0.084 Uiso 1 1 calc R
H22H H 0.5912 0.5139 0.2404 0.084 Uiso 1 1 calc R
C229 C 0.7187(6) 0.7924(5) 0.2745(5) 0.064(3) Uani 1 1 d .
H22I H 0.6984 0.7864 0.2383 0.077 Uiso 1 1 calc R
H22J H 0.7685 0.7930 0.2803 0.077 Uiso 1 1 calc R
C230 C 0.6994(6) 0.8604(6) 0.3098(4) 0.060(3) Uani 1 1 d .
H23A H 0.7370 0.8978 0.3229 0.072 Uiso 1 1 calc R
H23B H 0.6583 0.8763 0.2922 0.072 Uiso 1 1 calc R
C231 C 0.6865(6) 0.8394(5) 0.3519(4) 0.057(3) Uani 1 1 d .
H23C H 0.7293 0.8409 0.3773 0.068 Uiso 1 1 calc R
H23D H 0.6555 0.8699 0.3693 0.068 Uiso 1 1 calc R
C232 C 0.6549(5) 0.7678(5) 0.3248(4) 0.049(2) Uani 1 1 d .
H23E H 0.6590 0.7418 0.3485 0.059 Uiso 1 1 calc R
H23F H 0.6063 0.7675 0.3084 0.059 Uiso 1 1 calc R
Li4 Li 0.6948(8) 0.6394(9) 0.2561(6) 0.044(4) Uani 1 1 d .

loop_
_atom_site_aniso_label
_atom_site_aniso_U_11
_atom_site_aniso_U_22
_atom_site_aniso_U_33
_atom_site_aniso_U_23
_atom_site_aniso_U_13
_atom_site_aniso_U_12
Sc1 0.0251(8) 0.0304(8) 0.0207(7) 0.0076(6) 0.0054(6) 0.0020(6)
S1 0.0247(10) 0.0443(13) 0.0245(10) 0.0086(9) 0.0090(8) 0.0022(9)
S2 0.0221(10) 0.0385(12) 0.0257(10) 0.0080(9) 0.0060(8) 0.0043(8)
S3 0.0383(12) 0.0277(11) 0.0279(10) 0.0057(8) 0.0059(9) -0.0006(9)
S4 0.0314(10) 0.0291(11) 0.0253(10) 0.0108(8) 0.0080(8) 0.0031(8)
P1 0.0215(10) 0.0313(11) 0.0228(10) 0.0064(8) 0.0052(8) 0.0021(8)
P2 0.0233(10) 0.0297(11) 0.0207(9) 0.0077(8) 0.0074(8) 0.0046(8)
P3 0.0268(10) 0.0264(11) 0.0254(10) 0.0080(8) 0.0085(8) 0.0022(8)
P4 0.0237(10) 0.0249(11) 0.0232(10) 0.0067(8) 0.0061(8) 0.0017(8)
O1 0.028(3) 0.049(4) 0.053(4) 0.019(3) 0.001(3) -0.005(3)
O2 0.033(3) 0.056(4) 0.054(4) 0.030(3) 0.016(3) 0.007(3)
C1 0.024(4) 0.028(4) 0.021(4) 0.005(3) 0.005(3) 0.003(3)
C2 0.032(4) 0.027(4) 0.032(4) 0.010(3) 0.002(3) 0.002(3)
C3 0.029(4) 0.047(5) 0.028(4) 0.008(4) 0.006(3) -0.007(4)
C4 0.040(5) 0.052(6) 0.050(6) 0.020(5) 0.019(4) -0.003(4)
C5 0.032(5) 0.037(5) 0.035(5) 0.008(4) -0.003(4) -0.008(4)
C6 0.039(5) 0.042(5) 0.031(5) 0.004(4) -0.001(4) 0.005(4)
C7 0.032(5) 0.043(5) 0.035(5) 0.012(4) 0.009(4) 0.003(4)
C8 0.030(4) 0.036(5) 0.028(4) 0.010(4) 0.009(3) 0.004(4)
C9 0.038(5) 0.043(5) 0.037(5) 0.012(4) 0.006(4) 0.004(4)
C10 0.036(5) 0.057(7) 0.054(6) 0.028(5) 0.006(4) 0.011(5)
C11 0.040(5) 0.044(6) 0.060(6) 0.028(5) 0.020(5) 0.016(5)
C12 0.046(6) 0.035(5) 0.055(6) 0.015(4) 0.017(5) 0.001(4)
C13 0.029(4) 0.038(5) 0.039(5) 0.009(4) 0.008(4) -0.001(4)
C14 0.030(4) 0.026(4) 0.027(4) 0.007(3) 0.008(3) 0.005(3)
C15 0.063(6) 0.035(5) 0.025(4) 0.008(4) 0.013(4) 0.004(4)
C16 0.074(7) 0.032(5) 0.048(6) 0.015(4) 0.019(5) -0.003(5)
C17 0.065(7) 0.030(5) 0.035(5) 0.002(4) 0.012(4) 0.012(5)
C18 0.062(6) 0.038(5) 0.028(5) 0.007(4) 0.009(4) 0.009(5)
C19 0.041(5) 0.032(5) 0.029(4) 0.009(4) 0.004(4) 0.002(4)
C20 0.031(4) 0.033(5) 0.021(4) 0.009(3) 0.011(3) 0.004(3)
C21 0.030(4) 0.037(5) 0.033(4) 0.012(4) 0.009(3) 0.002(4)
C22 0.041(5) 0.045(6) 0.037(5) 0.021(4) 0.007(4) 0.005(4)
C23 0.067(7) 0.057(7) 0.048(6) 0.030(5) 0.023(5) 0.004(5)
C24 0.039(5) 0.062(7) 0.055(6) 0.029(5) 0.022(5) -0.004(5)
C25 0.033(5) 0.050(6) 0.046(5) 0.021(4) 0.010(4) 0.003(4)
C26 0.028(4) 0.032(5) 0.025(4) 0.009(3) 0.005(3) 0.001(3)
C27 0.024(4) 0.036(5) 0.022(4) 0.010(3) 0.006(3) 0.000(3)
C28 0.058(6) 0.038(5) 0.047(5) 0.020(4) 0.029(5) 0.007(5)
C29 0.061(6) 0.050(6) 0.035(5) 0.010(4) 0.031(5) 0.008(5)
C30 0.032(5) 0.066(7) 0.043(5) 0.026(5) 0.016(4) 0.004(4)
C31 0.045(5) 0.041(5) 0.046(5) 0.022(5) 0.000(4) -0.012(4)
C32 0.034(5) 0.033(5) 0.033(4) 0.013(4) 0.009(4) 0.000(4)
C33 0.032(4) 0.023(4) 0.038(5) 0.010(3) 0.011(4) 0.001(3)
C34 0.039(5) 0.047(6) 0.040(5) 0.024(4) 0.014(4) 0.007(4)
C35 0.040(5) 0.062(7) 0.046(5) 0.031(5) 0.007(4) 0.011(5)
C36 0.029(5) 0.052(6) 0.064(6) 0.029(5) 0.012(4) 0.009(4)
C37 0.043(5) 0.043(6) 0.049(6) 0.017(4) 0.020(4) 0.013(4)
C38 0.041(5) 0.037(5) 0.032(4) 0.011(4) 0.014(4) 0.007(4)
C39 0.022(4) 0.025(4) 0.030(4) 0.011(3) 0.008(3) 0.004(3)
C40 0.029(4) 0.038(5) 0.025(4) 0.009(4) 0.013(3) 0.007(4)
C41 0.038(5) 0.040(5) 0.025(4) 0.008(4) 0.011(4) 0.008(4)
C42 0.037(5) 0.034(5) 0.039(5) 0.013(4) 0.020(4) 0.010(4)
C43 0.026(4) 0.032(5) 0.040(5) 0.007(4) 0.009(4) 0.000(4)
C44 0.028(4) 0.030(4) 0.025(4) 0.003(3) 0.008(3) 0.001(3)
C45 0.023(4) 0.029(4) 0.031(4) 0.009(3) 0.009(3) 0.003(3)
C46 0.026(4) 0.035(5) 0.030(4) 0.010(4) 0.000(3) -0.004(4)
C47 0.029(4) 0.043(6) 0.039(5) 0.014(4) 0.001(4) 0.004(4)
C48 0.033(5) 0.047(6) 0.028(4) 0.003(4) 0.007(4) -0.005(4)
C49 0.026(4) 0.032(5) 0.060(6) 0.011(4) 0.016(4) -0.001(4)
C50 0.029(4) 0.031(5) 0.045(5) 0.013(4) 0.008(4) 0.003(4)
C51 0.051(7) 0.057(8) 0.132(12) 0.048(8) -0.023(7) -0.008(6)
C52 0.037(6) 0.071(9) 0.099(10) 0.009(7) -0.012(6) 0.010(6)
C53 0.037(6) 0.085(9) 0.055(6) 0.024(6) -0.003(5) -0.012(5)
C54 0.048(6) 0.047(6) 0.071(7) 0.003(5) 0.009(5) -0.008(5)
C55 0.046(6) 0.045(6) 0.050(6) 0.020(5) 0.015(4) 0.013(5)
C56 0.070(7) 0.052(6) 0.051(6) 0.019(5) 0.021(5) 0.021(6)
C57 0.070(7) 0.063(7) 0.050(6) 0.028(5) 0.013(5) -0.013(6)
C58 0.045(6) 0.068(7) 0.047(6) 0.013(5) 0.022(5) -0.012(5)
Li1 0.037(8) 0.044(9) 0.035(8) 0.014(7) 0.006(6) 0.006(7)
Sc2 0.0231(7) 0.0318(8) 0.0195(7) 0.0067(6) 0.0047(6) 0.0026(6)
S5 0.0253(10) 0.0472(13) 0.0242(10) 0.0097(9) 0.0086(8) 0.0058(9)
S6 0.0214(9) 0.0370(11) 0.0255(10) 0.0093(8) 0.0049(8) 0.0019(8)
S7 0.0305(10) 0.0271(11) 0.0262(10) 0.0065(8) 0.0064(8) 0.0010(8)
S8 0.0355(11) 0.0351(12) 0.0254(10) 0.0138(9) 0.0064(8) 0.0072(9)
P5 0.0221(10) 0.0351(12) 0.0238(10) 0.0066(9) 0.0066(8) 0.0030(9)
P6 0.0233(10) 0.0316(11) 0.0206(10) 0.0078(8) 0.0062(8) 0.0039(8)
P7 0.0220(10) 0.0270(11) 0.0222(10) 0.0088(8) 0.0053(8) 0.0013(8)
P8 0.0255(10) 0.0274(11) 0.0238(10) 0.0090(8) 0.0068(8) 0.0016(8)
O3 0.050(4) 0.033(3) 0.042(3) 0.011(3) 0.016(3) 0.007(3)
O4 0.028(3) 0.053(4) 0.056(4) 0.020(3) 0.004(3) 0.008(3)
C59 0.020(4) 0.041(5) 0.020(4) 0.009(3) 0.003(3) 0.003(3)
C61 0.053(6) 0.047(6) 0.061(6) 0.022(5) 0.021(5) 0.002(5)
C62 0.102(10) 0.040(6) 0.080(9) 0.021(6) 0.042(8) 0.003(6)
C63 0.054(7) 0.042(6) 0.085(9) 0.001(6) 0.035(6) -0.010(5)
C64 0.038(5) 0.050(7) 0.063(7) 0.000(5) 0.014(5) -0.005(5)
C65 0.028(5) 0.045(6) 0.046(5) 0.005(4) 0.003(4) -0.006(4)
C60 0.026(4) 0.039(5) 0.038(5) 0.010(4) 0.012(4) -0.001(4)
C66 0.024(4) 0.036(5) 0.025(4) 0.007(3) 0.002(3) -0.001(3)
C67 0.032(5) 0.040(5) 0.028(4) 0.008(4) 0.008(3) 0.002(4)
C68 0.040(5) 0.049(6) 0.040(5) 0.018(4) 0.007(4) 0.015(4)
C69 0.039(5) 0.057(6) 0.028(4) 0.014(4) 0.001(4) 0.011(4)
C70 0.049(6) 0.065(7) 0.031(5) 0.023(5) 0.007(4) 0.011(5)
C71 0.029(5) 0.052(6) 0.032(5) 0.009(4) 0.001(4) 0.007(4)
C72 0.033(4) 0.032(4) 0.022(4) 0.009(3) 0.009(3) 0.007(4)
C73 0.027(4) 0.041(5) 0.039(5) 0.010(4) 0.002(4) 0.001(4)
C74 0.048(6) 0.037(5) 0.039(5) 0.003(4) 0.002(4) -0.002(4)
C75 0.061(6) 0.041(5) 0.030(5) 0.010(4) 0.013(4) 0.016(5)
C76 0.040(5) 0.045(5) 0.037(5) 0.013(4) 0.018(4) 0.014(4)
C77 0.027(4) 0.039(5) 0.030(4) 0.009(4) 0.009(3) 0.005(4)
C78 0.023(4) 0.037(5) 0.023(4) 0.011(3) 0.002(3) 0.000(3)
C79 0.044(5) 0.051(6) 0.040(5) 0.023(4) 0.016(4) 0.011(4)
C80 0.066(7) 0.064(7) 0.045(6) 0.032(5) 0.032(5) 0.021(6)
C81 0.070(7) 0.044(6) 0.043(6) 0.028(5) 0.007(5) 0.002(5)
C82 0.066(7) 0.037(5) 0.038(5) 0.014(4) 0.014(5) 0.020(5)
C83 0.049(6) 0.039(5) 0.041(5) 0.016(4) 0.017(4) 0.012(4)
C84 0.023(4) 0.029(4) 0.023(4) 0.005(3) 0.007(3) -0.002(3)
C85 0.029(4) 0.025(4) 0.028(4) 0.013(3) 0.009(3) 0.002(3)
C86 0.030(4) 0.040(5) 0.027(4) 0.008(4) 0.006(3) -0.003(4)
C87 0.053(6) 0.047(6) 0.023(4) 0.002(4) 0.014(4) -0.010(5)
C88 0.038(5) 0.050(6) 0.041(5) 0.016(4) 0.025(4) 0.003(4)
C89 0.027(4) 0.054(6) 0.049(6) 0.023(5) 0.016(4) 0.005(4)
C90 0.030(4) 0.047(5) 0.029(4) 0.019(4) 0.008(3) 0.001(4)
C91 0.024(4) 0.033(4) 0.019(4) 0.009(3) 0.007(3) 0.005(3)
C92 0.033(5) 0.031(5) 0.046(5) 0.018(4) 0.011(4) 0.007(4)
C93 0.033(5) 0.041(5) 0.045(5) 0.020(4) 0.011(4) 0.013(4)
C94 0.027(4) 0.045(5) 0.036(5) 0.012(4) 0.008(4) 0.010(4)
C95 0.023(4) 0.037(5) 0.039(5) 0.008(4) 0.007(4) -0.002(4)
C96 0.032(4) 0.029(4) 0.027(4) 0.005(3) 0.005(3) -0.001(4)
C97 0.029(4) 0.032(5) 0.031(4) 0.014(4) 0.006(3) 0.007(3)
C98 0.029(4) 0.039(5) 0.033(4) 0.014(4) 0.010(3) 0.010(4)
C99 0.033(5) 0.055(6) 0.037(5) 0.016(4) 0.014(4) 0.016(4)
C100 0.053(6) 0.044(6) 0.034(5) 0.009(4) 0.014(4) 0.021(5)
C101 0.056(6) 0.033(5) 0.044(5) 0.004(4) 0.005(5) 0.012(5)
C102 0.038(5) 0.036(5) 0.040(5) 0.013(4) 0.009(4) 0.005(4)
C103 0.028(4) 0.029(4) 0.036(4) 0.015(4) 0.007(3) 0.001(3)
C104 0.032(5) 0.041(5) 0.042(5) 0.019(4) 0.005(4) -0.002(4)
C105 0.029(5) 0.038(6) 0.074(7) 0.022(5) -0.002(5) -0.006(4)
C106 0.028(5) 0.047(6) 0.085(8) 0.025(6) 0.015(5) -0.004(4)
C107 0.034(5) 0.060(7) 0.054(6) 0.019(5) 0.020(5) -0.005(5)
C108 0.040(5) 0.039(5) 0.045(5) 0.015(4) 0.016(4) -0.001(4)
C109 0.067(7) 0.042(6) 0.047(6) 0.011(5) 0.020(5) -0.006(5)
C110 0.086(8) 0.043(6) 0.036(5) 0.007(4) 0.018(5) -0.003(6)
C111 0.116(11) 0.035(6) 0.045(6) 0.013(5) 0.022(6) 0.013(6)
C112 0.087(9) 0.036(6) 0.082(9) 0.015(6) 0.010(7) 0.018(6)
C113 0.048(6) 0.056(7) 0.069(7) 0.024(6) 0.012(5) 0.018(5)
C114 0.046(6) 0.078(8) 0.047(6) 0.020(6) 0.012(5) 0.021(6)
C115 0.038(6) 0.074(8) 0.059(7) 0.020(6) 0.008(5) 0.009(5)
C116 0.042(6) 0.070(8) 0.065(7) 0.038(6) -0.001(5) 0.000(5)
Li2 0.037(8) 0.035(8) 0.034(7) 0.013(6) 0.012(6) 0.008(6)
Sc3 0.0243(7) 0.0288(8) 0.0204(7) 0.0079(6) 0.0045(6) 0.0029(6)
S9 0.0267(10) 0.0428(12) 0.0267(10) 0.0094(9) 0.0098(8) 0.0056(9)
S10 0.0223(10) 0.0377(12) 0.0260(10) 0.0090(8) 0.0049(8) 0.0047(8)
S11 0.0386(12) 0.0268(11) 0.0257(10) 0.0051(8) 0.0042(8) -0.0026(9)
S12 0.0331(11) 0.0277(11) 0.0278(10) 0.0117(8) 0.0069(8) 0.0035(8)
P9 0.0230(10) 0.0347(12) 0.0233(10) 0.0069(9) 0.0037(8) 0.0050(9)
P10 0.0266(10) 0.0293(11) 0.0216(10) 0.0092(8) 0.0070(8) 0.0042(8)
P11 0.0277(10) 0.0269(11) 0.0241(10) 0.0093(8) 0.0086(8) 0.0047(8)
P12 0.0243(10) 0.0249(11) 0.0234(10) 0.0068(8) 0.0056(8) 0.0025(8)
O5 0.028(3) 0.056(4) 0.048(4) 0.014(3) 0.007(3) 0.005(3)
O6 0.042(4) 0.036(4) 0.053(4) 0.016(3) 0.016(3) 0.000(3)
C117 0.028(4) 0.039(5) 0.022(4) 0.010(3) 0.006(3) 0.009(4)
C118 0.023(4) 0.037(5) 0.038(5) 0.009(4) -0.003(3) 0.005(4)
C119 0.036(5) 0.037(5) 0.041(5) 0.011(4) 0.005(4) 0.007(4)
C120 0.043(6) 0.038(6) 0.083(8) 0.018(6) 0.004(5) -0.004(5)
C121 0.041(6) 0.040(6) 0.064(7) 0.002(5) -0.007(5) -0.002(5)
C122 0.041(6) 0.061(7) 0.042(6) -0.007(5) -0.006(5) 0.012(5)
C123 0.038(5) 0.049(6) 0.038(5) 0.002(4) 0.004(4) 0.007(4)
C124 0.019(4) 0.042(5) 0.035(4) 0.014(4) 0.008(3) 0.007(4)
C125 0.033(5) 0.047(6) 0.041(5) 0.016(4) 0.010(4) 0.005(4)
C126 0.039(5) 0.055(6) 0.043(5) 0.022(5) 0.001(4) 0.011(5)
C127 0.061(7) 0.049(6) 0.048(6) 0.028(5) 0.016(5) 0.016(5)
C128 0.045(6) 0.044(6) 0.054(6) 0.018(5) 0.012(5) 0.008(5)
C129 0.034(5) 0.038(5) 0.044(5) 0.012(4) 0.006(4) 0.007(4)
C130 0.034(4) 0.030(4) 0.025(4) 0.012(3) 0.010(3) 0.010(4)
C131 0.038(5) 0.035(5) 0.048(5) 0.012(4) 0.019(4) 0.005(4)
C132 0.050(6) 0.045(6) 0.056(6) 0.020(5) 0.013(5) 0.001(5)
C133 0.072(7) 0.030(5) 0.036(5) 0.006(4) 0.003(5) 0.007(5)
C134 0.080(8) 0.042(6) 0.041(5) 0.007(4) 0.035(5) 0.015(5)
C135 0.045(5) 0.037(5) 0.039(5) 0.011(4) 0.016(4) 0.007(4)
C136 0.038(5) 0.035(5) 0.023(4) 0.009(3) 0.014(3) 0.005(4)
C137 0.056(6) 0.033(5) 0.029(4) 0.010(4) 0.006(4) 0.005(4)
C138 0.092(9) 0.038(6) 0.031(5) 0.016(4) 0.013(5) 0.006(5)
C139 0.099(9) 0.044(6) 0.038(6) 0.018(5) 0.028(6) -0.005(6)
C140 0.088(9) 0.053(7) 0.062(7) 0.024(6) 0.040(7) -0.006(6)
C141 0.045(6) 0.052(6) 0.049(6) 0.021(5) 0.013(4) 0.002(5)
C142 0.019(4) 0.033(4) 0.023(4) 0.006(3) 0.003(3) 0.002(3)
C143 0.027(4) 0.033(5) 0.028(4) 0.014(3) 0.011(3) 0.005(3)
C144 0.046(5) 0.036(5) 0.040(5) 0.016(4) 0.023(4) 0.009(4)
C145 0.056(6) 0.050(6) 0.045(5) 0.017(5) 0.030(5) 0.013(5)
C146 0.032(5) 0.070(7) 0.041(5) 0.032(5) 0.008(4) -0.004(5)
C147 0.040(5) 0.043(5) 0.046(5) 0.024(4) 0.006(4) 0.000(4)
C148 0.032(4) 0.037(5) 0.033(4) 0.015(4) 0.007(4) 0.000(4)
C149 0.024(4) 0.033(5) 0.035(4) 0.017(4) 0.012(3) 0.009(3)
C150 0.039(5) 0.056(6) 0.040(5) 0.020(4) 0.021(4) 0.016(4)
C151 0.044(6) 0.084(8) 0.053(6) 0.032(6) 0.026(5) 0.033(6)
C152 0.030(5) 0.076(8) 0.074(7) 0.046(6) 0.021(5) 0.019(5)
C153 0.039(5) 0.053(6) 0.048(5) 0.033(5) 0.008(4) 0.012(4)
C154 0.033(5) 0.041(5) 0.028(4) 0.016(4) 0.011(3) 0.005(4)
C155 0.025(4) 0.021(4) 0.032(4) 0.008(3) 0.008(3) 0.001(3)
C156 0.026(4) 0.042(5) 0.022(4) 0.010(3) 0.008(3) 0.005(4)
C157 0.042(5) 0.040(5) 0.030(4) 0.012(4) 0.015(4) 0.005(4)
C158 0.048(5) 0.031(5) 0.038(5) 0.007(4) 0.020(4) 0.003(4)
C159 0.028(4) 0.038(5) 0.049(5) 0.010(4) 0.007(4) 0.006(4)
C160 0.025(4) 0.031(4) 0.022(4) -0.001(3) 0.005(3) 0.000(3)
C161 0.020(4) 0.031(4) 0.029(4) 0.007(3) 0.007(3) 0.003(3)
C162 0.030(4) 0.036(5) 0.032(4) 0.008(4) 0.000(3) 0.001(4)
C163 0.027(4) 0.050(6) 0.041(5) 0.016(4) 0.002(4) 0.003(4)
C164 0.029(5) 0.061(7) 0.033(5) 0.004(4) 0.006(4) -0.006(4)
C165 0.035(5) 0.032(5) 0.055(6) 0.001(4) 0.013(4) -0.003(4)
C166 0.031(5) 0.028(5) 0.044(5) 0.004(4) 0.012(4) 0.006(4)
C167 0.042(6) 0.052(7) 0.072(7) 0.026(6) -0.003(5) 0.009(5)
C168 0.048(7) 0.074(9) 0.067(8) 0.012(6) -0.004(5) 0.019(6)
C169 0.025(5) 0.099(10) 0.052(6) 0.002(6) 0.005(4) 0.011(6)
C170 0.035(5) 0.066(7) 0.054(6) 0.011(5) 0.007(5) -0.008(5)
C171 0.050(6) 0.044(6) 0.071(7) 0.018(5) 0.023(5) 0.000(5)
C172 0.072(7) 0.044(6) 0.071(7) 0.025(5) 0.043(6) 0.011(5)
C173 0.098(9) 0.050(7) 0.038(6) 0.019(5) 0.008(6) 0.002(6)
C174 0.071(8) 0.052(7) 0.063(7) 0.024(6) 0.002(6) -0.009(6)
Li3 0.026(7) 0.041(9) 0.044(8) 0.012(7) -0.001(6) -0.007(6)
Sc4 0.0250(8) 0.0348(9) 0.0232(7) 0.0091(6) 0.0071(6) 0.0048(6)
S13 0.0285(11) 0.0491(14) 0.0313(11) 0.0125(10) 0.0111(9) 0.0077(10)
S14 0.0235(10) 0.0431(13) 0.0326(11) 0.0142(9) 0.0100(8) 0.0030(9)
S15 0.0527(14) 0.0379(12) 0.0290(11) 0.0169(9) 0.0110(10) 0.0112(10)
S16 0.0291(10) 0.0279(11) 0.0286(10) 0.0066(8) 0.0089(8) 0.0025(8)
P13 0.0232(10) 0.0382(13) 0.0304(11) 0.0097(9) 0.0067(8) 0.0050(9)
P14 0.0301(11) 0.0337(12) 0.0235(10) 0.0074(9) 0.0093(8) 0.0030(9)
P15 0.0310(11) 0.0290(11) 0.0258(10) 0.0100(9) 0.0099(8) 0.0019(9)
P16 0.0226(10) 0.0283(11) 0.0242(10) 0.0092(8) 0.0067(8) 0.0021(8)
O7 0.031(3) 0.064(5) 0.057(4) 0.025(4) 0.012(3) 0.007(3)
O8 0.056(4) 0.037(4) 0.066(4) 0.019(3) 0.037(4) 0.015(3)
C175 0.027(4) 0.044(5) 0.022(4) 0.010(4) 0.003(3) 0.002(4)
C176 0.028(4) 0.053(6) 0.029(4) 0.013(4) 0.009(3) 0.004(4)
C177 0.050(6) 0.047(6) 0.048(6) 0.020(5) 0.018(5) 0.019(5)
C178 0.052(6) 0.078(8) 0.052(6) 0.037(6) 0.024(5) 0.035(6)
C179 0.033(6) 0.120(11) 0.062(7) 0.058(8) 0.014(5) 0.022(6)
C180 0.034(5) 0.095(9) 0.041(6) 0.028(6) -0.002(4) 0.003(6)
C181 0.041(5) 0.063(7) 0.029(5) 0.012(4) 0.007(4) 0.006(5)
C182 0.025(4) 0.049(6) 0.034(5) 0.013(4) 0.011(4) 0.004(4)
C183 0.039(5) 0.058(6) 0.031(5) 0.014(4) 0.002(4) 0.002(5)
C184 0.046(6) 0.056(7) 0.057(6) 0.026(5) 0.009(5) -0.010(5)
C185 0.079(8) 0.043(6) 0.052(6) 0.023(5) 0.010(6) 0.007(6)
C186 0.061(7) 0.044(6) 0.042(5) 0.017(5) 0.005(5) 0.009(5)
C187 0.034(5) 0.050(6) 0.043(5) 0.014(4) 0.009(4) 0.010(4)
C188 0.036(5) 0.030(4) 0.025(4) 0.005(3) 0.004(3) -0.002(4)
C189 0.046(5) 0.044(6) 0.039(5) 0.011(4) 0.014(4) 0.012(4)
C190 0.043(5) 0.052(6) 0.041(5) 0.017(5) 0.004(4) 0.012(5)
C191 0.054(6) 0.041(5) 0.041(5) 0.019(4) 0.010(4) 0.006(5)
C192 0.056(6) 0.052(6) 0.038(5) 0.021(5) 0.014(4) -0.002(5)
C193 0.028(4) 0.054(6) 0.042(5) 0.027(4) 0.010(4) 0.006(4)
C194 0.057(6) 0.032(5) 0.028(4) 0.012(4) 0.015(4) 0.011(4)
C195 0.056(6) 0.047(6) 0.035(5) 0.002(4) 0.008(4) 0.000(5)
C196 0.091(9) 0.057(7) 0.033(5) 0.002(5) 0.008(6) 0.003(7)
C197 0.125(11) 0.035(6) 0.035(6) 0.010(5) 0.025(7) 0.001(7)
C198 0.122(11) 0.040(6) 0.067(7) 0.027(6) 0.060(8) 0.030(7)
C199 0.066(7) 0.037(5) 0.051(6) 0.018(4) 0.032(5) 0.015(5)
C200 0.024(4) 0.040(5) 0.025(4) 0.009(4) 0.010(3) 0.004(3)
C201 0.017(4) 0.026(4) 0.038(4) 0.015(3) 0.006(3) 0.004(3)
C202 0.037(5) 0.035(5) 0.029(4) 0.008(4) 0.010(4) 0.000(4)
C203 0.049(6) 0.044(5) 0.028(4) 0.007(4) 0.012(4) -0.001(4)
C204 0.044(5) 0.045(5) 0.043(5) 0.017(4) 0.028(4) 0.005(4)
C205 0.029(5) 0.053(6) 0.048(5) 0.024(5) 0.011(4) -0.001(4)
C206 0.036(5) 0.038(5) 0.031(4) 0.015(4) 0.011(4) 0.001(4)
C207 0.019(4) 0.033(4) 0.024(4) 0.008(3) 0.006(3) 0.001(3)
C208 0.042(5) 0.034(5) 0.036(5) 0.015(4) 0.009(4) 0.008(4)
C209 0.032(5) 0.042(5) 0.040(5) 0.007(4) 0.008(4) -0.001(4)
C210 0.028(4) 0.048(6) 0.028(4) 0.003(4) 0.001(3) 0.007(4)
C211 0.039(5) 0.053(6) 0.045(5) 0.022(5) 0.013(4) 0.019(5)
C212 0.030(5) 0.038(5) 0.046(5) 0.019(4) 0.009(4) 0.007(4)
C213 0.027(4) 0.029(4) 0.032(4) 0.011(3) 0.008(3) 0.005(3)
C214 0.047(5) 0.031(5) 0.048(5) 0.013(4) 0.013(4) 0.005(4)
C215 0.044(5) 0.037(5) 0.055(6) 0.010(5) 0.015(5) 0.009(4)
C216 0.044(5) 0.046(6) 0.035(5) 0.005(4) 0.014(4) 0.017(4)
C217 0.041(5) 0.059(7) 0.037(5) 0.018(4) 0.019(4) 0.015(5)
C218 0.034(5) 0.037(5) 0.035(5) 0.016(4) 0.013(4) 0.007(4)
C219 0.037(5) 0.028(5) 0.041(5) 0.014(4) 0.014(4) 0.000(4)
C220 0.040(5) 0.037(5) 0.053(6) 0.021(4) 0.010(4) -0.005(4)
C221 0.036(5) 0.033(5) 0.073(7) 0.013(5) 0.005(5) -0.008(4)
C222 0.043(6) 0.042(6) 0.098(9) 0.022(6) 0.033(6) 0.001(5)
C223 0.048(6) 0.066(7) 0.082(8) 0.016(6) 0.047(6) -0.006(6)
C224 0.051(6) 0.051(6) 0.050(6) 0.014(5) 0.025(5) -0.005(5)
C225 0.057(7) 0.064(7) 0.062(7) 0.027(6) -0.004(5) 0.009(6)
C226 0.032(6) 0.116(11) 0.056(7) 0.027(7) 0.008(5) 0.013(6)
C227 0.038(6) 0.091(10) 0.074(8) 0.025(7) 0.010(5) -0.009(6)
C228 0.037(6) 0.083(9) 0.098(9) 0.049(8) 0.008(6) -0.001(6)
C229 0.072(8) 0.045(6) 0.098(9) 0.030(6) 0.055(7) 0.017(6)
C230 0.064(7) 0.046(6) 0.073(8) 0.026(6) 0.017(6) 0.003(5)
C231 0.057(7) 0.049(6) 0.062(7) 0.021(5) 0.011(5) 0.018(5)
C232 0.050(6) 0.051(6) 0.048(6) 0.015(5) 0.019(5) 0.010(5)
Li4 0.033(8) 0.053(10) 0.049(9) 0.016(8) 0.018(7) 0.007(7)

loop_
_atom_type_symbol
_atom_type_description
_atom_type_scat_dispersion_real
_atom_type_scat_dispersion_imag
_atom_type_scat_source
C C 0.0033 0.0016 'International Tables Vol C Tables 4.2.6.8 and 6.1.1.4'
H H 0.0000 0.0000 'International Tables Vol C Tables 4.2.6.8 and 6.1.1.4'
Li Li -0.0003 0.0001 'International Tables Vol C Tables 4.2.6.8 and 6.1.1.4'
O O 0.0106 0.0060 'International Tables Vol C Tables 4.2.6.8 and 6.1.1.4'
P P 0.1023 0.0942 'International Tables Vol C Tables 4.2.6.8 and 6.1.1.4'
S S 0.1246 0.1234 'International Tables Vol C Tables 4.2.6.8 and 6.1.1.4'
Sc Sc 0.2519 0.3716 'International Tables Vol C Tables 4.2.6.8 and 6.1.1.4'

loop_
_geom_angle_atom_site_label_1
_geom_angle_atom_site_label_2
_geom_angle_atom_site_label_3
_geom_angle
C1 Sc1 C26 176.6(3)
C1 Sc1 S3 109.3(2)
C26 Sc1 S3 74.0(2)
C1 Sc1 S1 73.8(2)
C26 Sc1 S1 105.1(2)
S3 Sc1 S1 99.58(8)
C1 Sc1 S4 103.9(2)
C26 Sc1 S4 72.9(2)
S3 Sc1 S4 146.31(8)
S1 Sc1 S4 95.04(8)
C1 Sc1 S2 71.8(2)
C26 Sc1 S2 109.1(2)
S3 Sc1 S2 93.84(8)
S1 Sc1 S2 145.51(8)
S4 Sc1 S2 90.90(7)
C1 Sc1 P3 150.8(2)
C26 Sc1 P3 32.6(2)
S3 Sc1 P3 41.48(6)
S1 Sc1 P3 106.87(7)
S4 Sc1 P3 105.15(7)
S2 Sc1 P3 104.23(7)
C1 Sc1 P1 32.54(19)
C26 Sc1 P1 146.2(2)
S3 Sc1 P1 109.37(8)
S1 Sc1 P1 41.29(6)
S4 Sc1 P1 101.65(7)
S2 Sc1 P1 104.25(7)
P3 Sc1 P1 140.17(8)
C1 Sc1 P4 144.7(2)
C26 Sc1 P4 32.0(2)
S3 Sc1 P4 106.00(7)
S1 Sc1 P4 100.49(7)
S4 Sc1 P4 41.10(6)
S2 Sc1 P4 106.11(7)
P3 Sc1 P4 64.52(6)
P1 Sc1 P4 130.96(7)
C1 Sc1 P2 31.37(19)
C26 Sc1 P2 149.6(2)
S3 Sc1 P2 102.78(7)
S1 Sc1 P2 105.16(7)
S4 Sc1 P2 102.39(7)
S2 Sc1 P2 40.55(6)
P3 Sc1 P2 135.15(7)
P1 Sc1 P2 63.91(6)
P4 Sc1 P2 137.23(7)
C1 Sc1 Li1 89.5(3)
C26 Sc1 Li1 89.0(3)
S3 Sc1 Li1 127.3(2)
S1 Sc1 Li1 133.1(2)
S4 Sc1 Li1 46.1(2)
S2 Sc1 Li1 45.0(2)
P3 Sc1 Li1 108.2(2)
P1 Sc1 Li1 111.6(2)
P4 Sc1 Li1 68.7(2)
P2 Sc1 Li1 68.7(2)
P1 S1 Sc1 78.96(9)
P2 S2 Li1 110.7(3)
P2 S2 Sc1 77.58(8)
Li1 S2 Sc1 85.5(3)
P3 S3 Sc1 79.26(9)
P4 S4 Li1 108.2(3)
P4 S4 Sc1 77.90(9)
Li1 S4 Sc1 85.3(3)
C1 P1 C2 115.4(4)
C1 P1 C8 111.8(4)
C2 P1 C8 104.7(4)
C1 P1 S1 106.1(3)
C2 P1 S1 109.5(3)
C8 P1 S1 109.4(3)
C1 P1 Sc1 46.3(3)
C2 P1 Sc1 130.8(3)
C8 P1 Sc1 124.4(3)
S1 P1 Sc1 59.75(8)
C1 P2 C20 116.3(4)
C1 P2 C14 113.1(4)
C20 P2 C14 101.0(3)
C1 P2 S2 106.4(3)
C20 P2 S2 111.0(3)
C14 P2 S2 108.9(3)
C1 P2 Sc1 44.8(3)
C20 P2 Sc1 136.6(3)
C14 P2 Sc1 122.2(3)
S2 P2 Sc1 61.87(8)
C26 P3 C27 116.6(4)
C26 P3 C33 111.6(4)
C27 P3 C33 103.7(4)
C26 P3 S3 105.8(3)
C27 P3 S3 109.4(3)
C33 P3 S3 109.6(3)
C26 P3 Sc1 46.6(3)
C27 P3 Sc1 132.4(3)
C33 P3 Sc1 123.8(3)
S3 P3 Sc1 59.26(8)
C26 P4 C45 117.3(4)
C26 P4 C39 113.1(4)
C45 P4 C39 102.9(3)
C26 P4 S4 106.3(3)
C45 P4 S4 108.6(3)
C39 P4 S4 108.3(2)
C26 P4 Sc1 45.6(3)
C45 P4 Sc1 135.7(3)
C39 P4 Sc1 121.3(2)
S4 P4 Sc1 61.00(8)
C51 O1 C54 108.6(7)
C51 O1 Li1 124.7(8)
C54 O1 Li1 126.7(8)
C58 O2 C55 109.1(7)
C58 O2 Li1 130.0(7)
C55 O2 Li1 119.7(7)
P2 C1 P1 155.1(5)
P2 C1 Sc1 103.8(4)
P1 C1 Sc1 101.1(3)
C3 C2 C7 118.4(8)
C3 C2 P1 123.8(6)
C7 C2 P1 117.7(6)
C4 C3 C2 123.0(8)
C4 C3 H3 118.5
C2 C3 H3 118.5
C3 C4 C5 119.1(8)
C3 C4 H4 120.4
C5 C4 H4 120.4
C6 C5 C4 119.1(8)
C6 C5 H5 120.4
C4 C5 H5 120.4
C5 C6 C7 121.1(8)
C5 C6 H6 119.4
C7 C6 H6 119.4
C6 C7 C2 119.2(8)
C6 C7 H7 120.4
C2 C7 H7 120.4
C9 C8 C13 118.7(8)
C9 C8 P1 124.8(7)
C13 C8 P1 116.1(6)
C8 C9 C10 120.2(9)
C8 C9 H9 119.9
C10 C9 H9 119.9
C11 C10 C9 120.9(9)
C11 C10 H10 119.6
C9 C10 H10 119.6
C10 C11 C12 120.0(9)
C10 C11 H11 120.0
C12 C11 H11 120.0
C13 C12 C11 119.7(9)
C13 C12 H12 120.2
C11 C12 H12 120.2
C12 C13 C8 120.5(8)
C12 C13 H13 119.7
C8 C13 H13 119.7
C15 C14 C19 117.9(7)
C15 C14 P2 119.4(6)
C19 C14 P2 122.5(6)
C16 C15 C14 122.6(8)
C16 C15 H15 118.7
C14 C15 H15 118.7
C15 C16 C17 120.1(9)
C15 C16 H16 120.0
C17 C16 H16 120.0
C18 C17 C16 118.8(8)
C18 C17 H17 120.6
C16 C17 H17 120.6
C17 C18 C19 120.8(8)
C17 C18 H18 119.6
C19 C18 H18 119.6
C18 C19 C14 119.9(8)
C18 C19 H19 120.0
C14 C19 H19 120.0
C25 C20 C21 119.7(7)
C25 C20 P2 122.9(6)
C21 C20 P2 116.9(6)
C22 C21 C20 119.1(8)
C22 C21 H21 120.4
C20 C21 H21 120.4
C23 C22 C21 120.1(8)
C23 C22 H22 120.0
C21 C22 H22 120.0
C24 C23 C22 120.3(8)
C24 C23 H23 119.8
C22 C23 H23 119.8
C23 C24 C25 121.4(9)
C23 C24 H24 119.3
C25 C24 H24 119.3
C24 C25 C20 119.3(8)
C24 C25 H25 120.4
C20 C25 H25 120.4
P3 C26 P4 156.5(5)
P3 C26 Sc1 100.8(4)
P4 C26 Sc1 102.4(4)
C28 C27 C32 120.0(7)
C28 C27 P3 119.4(6)
C32 C27 P3 120.6(6)
C27 C28 C29 120.1(9)
C27 C28 H28 119.9
C29 C28 H28 119.9
C30 C29 C28 120.2(8)
C30 C29 H29 119.9
C28 C29 H29 119.9
C29 C30 C31 120.2(8)
C29 C30 H30 119.9
C31 C30 H30 119.9
C30 C31 C32 119.7(9)
C30 C31 H31 120.2
C32 C31 H31 120.2
C27 C32 C31 119.8(8)
C27 C32 H32 120.1
C31 C32 H32 120.1
C34 C33 C38 117.1(8)
C34 C33 P3 125.0(6)
C38 C33 P3 117.5(6)
C33 C34 C35 121.2(8)
C33 C34 H34 119.4
C35 C34 H34 119.4
C36 C35 C34 120.7(8)
C36 C35 H35 119.7
C34 C35 H35 119.7
C35 C36 C37 118.3(8)
C35 C36 H36 120.9
C37 C36 H36 120.9
C38 C37 C36 121.3(9)
C38 C37 H37 119.3
C36 C37 H37 119.3
C37 C38 C33 121.3(8)
C37 C38 H38 119.4
C33 C38 H38 119.4
C40 C39 C44 119.1(7)
C40 C39 P4 123.4(6)
C44 C39 P4 117.1(6)
C39 C40 C41 121.2(8)
C39 C40 H40 119.4
C41 C40 H40 119.4
C42 C41 C40 119.5(8)
C42 C41 H41 120.2
C40 C41 H41 120.2
C41 C42 C43 121.3(8)
C41 C42 H42 119.3
C43 C42 H42 119.3
C42 C43 C44 118.6(7)
C42 C43 H43 120.7
C44 C43 H43 120.7
C43 C44 C39 120.1(7)
C43 C44 H44 119.9
C39 C44 H44 119.9
C46 C45 C50 119.4(7)
C46 C45 P4 119.0(6)
C50 C45 P4 121.7(6)
C45 C46 C47 120.3(8)
C45 C46 H46 119.8
C47 C46 H46 119.8
C48 C47 C46 119.4(8)
C48 C47 H47 120.3
C46 C47 H47 120.3
C47 C48 C49 120.6(8)
C47 C48 H48 119.7
C49 C48 H48 119.7
C48 C49 C50 120.6(8)
C48 C49 H49 119.7
C50 C49 H49 119.7
C45 C50 C49 119.7(8)
C45 C50 H50 120.1
C49 C50 H50 120.1
O1 C51 C52 110.6(10)
O1 C51 H51A 109.5
C52 C51 H51A 109.5
O1 C51 H51B 109.5
C52 C51 H51B 109.5
H51A C51 H51B 108.1
C51 C52 C53 106.8(10)
C51 C52 H52A 110.4
C53 C52 H52A 110.4
C51 C52 H52B 110.4
C53 C52 H52B 110.4
H52A C52 H52B 108.6
C52 C53 C54 107.0(9)
C52 C53 H53A 110.3
C54 C53 H53A 110.3
C52 C53 H53B 110.3
C54 C53 H53B 110.3
H53A C53 H53B 108.6
O1 C54 C53 107.0(9)
O1 C54 H54A 110.3
C53 C54 H54A 110.3
O1 C54 H54B 110.3
C53 C54 H54B 110.3
H54A C54 H54B 108.6
O2 C55 C56 106.6(8)
O2 C55 H55A 110.4
C56 C55 H55A 110.4
O2 C55 H55B 110.4
C56 C55 H55B 110.4
H55A C55 H55B 108.6
C55 C56 C57 105.1(9)
C55 C56 H56A 110.7
C57 C56 H56A 110.7
C55 C56 H56B 110.7
C57 C56 H56B 110.7
H56A C56 H56B 108.8
C56 C57 C58 103.8(8)
C56 C57 H57A 111.0
C58 C57 H57A 111.0
C56 C57 H57B 111.0
C58 C57 H57B 111.0
H57A C57 H57B 109.0
O2 C58 C57 106.8(8)
O2 C58 H58A 110.4
C57 C58 H58A 110.4
O2 C58 H58B 110.4
C57 C58 H58B 110.4
H58A C58 H58B 108.6
O2 Li1 O1 111.7(8)
O2 Li1 S2 119.3(7)
O1 Li1 S2 101.8(6)
O2 Li1 S4 100.0(6)
O1 Li1 S4 126.8(7)
S2 Li1 S4 98.0(5)
O2 Li1 Sc1 123.5(6)
O1 Li1 Sc1 124.7(6)
S2 Li1 Sc1 49.6(3)
S4 Li1 Sc1 48.6(3)
C59 Sc2 C84 176.8(3)
C59 Sc2 S8 105.6(2)
C84 Sc2 S8 74.6(2)
C59 Sc2 S5 74.4(2)
C84 Sc2 S5 108.8(2)
S8 Sc2 S5 100.13(8)
C59 Sc2 S7 105.9(2)
C84 Sc2 S7 73.7(2)
S8 Sc2 S7 148.22(8)
S5 Sc2 S7 92.60(8)
C59 Sc2 S6 72.7(2)
C84 Sc2 S6 104.1(2)
S8 Sc2 S6 94.31(8)
S5 Sc2 S6 146.50(8)
S7 Sc2 S6 90.66(7)
C59 Sc2 P8 147.0(2)
C84 Sc2 P8 32.9(2)
S8 Sc2 P8 41.78(6)
S5 Sc2 P8 110.79(8)
S7 Sc2 P8 106.45(7)
S6 Sc2 P8 100.14(7)
C59 Sc2 P5 32.94(19)
C84 Sc2 P5 150.2(2)
S8 Sc2 P5 105.67(8)
S5 Sc2 P5 41.43(6)
S7 Sc2 P5 103.13(8)
S6 Sc2 P5 105.54(7)
P8 Sc2 P5 140.23(7)
C59 Sc2 P7 147.3(2)
C84 Sc2 P7 32.4(2)
S8 Sc2 P7 107.02(7)
S5 Sc2 P7 102.54(7)
S7 Sc2 P7 41.40(6)
S6 Sc2 P7 101.82(7)
P8 Sc2 P7 65.30(6)
P5 Sc2 P7 135.09(7)
C59 Sc2 P6 31.84(19)
C84 Sc2 P6 145.0(2)
S8 Sc2 P6 100.65(7)
S5 Sc2 P6 106.19(7)
S7 Sc2 P6 103.55(7)
S6 Sc2 P6 40.99(6)
P8 Sc2 P6 130.45(7)
P5 Sc2 P6 64.79(6)
P7 Sc2 P6 135.43(7)
C59 Sc2 Li2 89.4(3)
C84 Sc2 Li2 88.2(3)
S8 Sc2 Li2 131.4(2)
S5 Sc2 Li2 128.4(2)
S7 Sc2 Li2 44.8(2)
S6 Sc2 Li2 45.9(2)
P8 Sc2 Li2 108.9(2)
P5 Sc2 Li2 110.8(2)
P7 Sc2 Li2 66.7(2)
P6 Sc2 Li2 68.8(2)
P5 S5 Sc2 78.71(9)
P6 S6 Li2 108.5(3)
P6 S6 Sc2 77.58(8)
Li2 S6 Sc2 84.4(3)
P7 S7 Li2 105.7(3)
P7 S7 Sc2 77.62(9)
Li2 S7 Sc2 85.9(3)
P8 S8 Sc2 78.84(9)
C59 P5 C60 112.9(4)
C59 P5 C66 113.5(4)
C60 P5 C66 104.6(4)
C59 P5 S5 106.3(3)
C60 P5 S5 110.1(3)
C66 P5 S5 109.4(3)
C59 P5 Sc2 46.5(3)
C60 P5 Sc2 129.1(3)
C66 P5 Sc2 126.2(3)
S5 P5 Sc2 59.87(8)
C59 P6 C72 116.7(4)
C59 P6 C78 114.4(4)
C72 P6 C78 103.1(4)
C59 P6 S6 106.8(3)
C72 P6 S6 109.1(3)
C78 P6 S6 106.5(3)
C59 P6 Sc2 45.6(3)
C72 P6 Sc2 135.3(3)
C78 P6 Sc2 121.7(3)
S6 P6 Sc2 61.43(8)
C84 P7 C91 117.6(4)
C84 P7 C85 113.2(4)
C91 P7 C85 104.4(3)
C84 P7 S7 107.3(3)
C91 P7 S7 107.6(3)
C85 P7 S7 106.2(3)
C84 P7 Sc2 46.4(3)
C91 P7 Sc2 134.0(2)
C85 P7 Sc2 121.6(3)
S7 P7 Sc2 60.98(8)
C84 P8 C97 115.4(4)
C84 P8 C103 111.1(4)
C97 P8 C103 104.5(4)
C84 P8 S8 106.3(3)
C97 P8 S8 109.2(3)
C103 P8 S8 110.4(3)
C84 P8 Sc2 47.1(3)
C97 P8 Sc2 133.0(3)
C103 P8 Sc2 122.4(3)
S8 P8 Sc2 59.38(8)
C112 O3 C109 108.6(8)
C112 O3 Li2 131.6(8)
C109 O3 Li2 117.2(7)
C113 O4 C116 108.0(7)
C113 O4 Li2 125.9(7)
C116 O4 Li2 121.5(7)
P6 C59 P5 156.8(5)
P6 C59 Sc2 102.6(4)
P5 C59 Sc2 100.6(3)
C60 C61 C62 121.6(11)
C60 C61 H61 119.2
C62 C61 H61 119.2
C61 C62 C63 118.9(11)
C61 C62 H62 120.6
C63 C62 H62 120.6
C64 C63 C62 120.0(10)
C64 C63 H63 120.0
C62 C63 H63 120.0
C63 C64 C65 120.4(10)
C63 C64 H64 119.8
C65 C64 H64 119.8
C64 C65 C60 120.9(10)
C64 C65 H65 119.5
C60 C65 H65 119.5
C61 C60 C65 118.1(9)
C61 C60 P5 119.2(7)
C65 C60 P5 122.5(7)
C71 C66 C67 118.3(7)
C71 C66 P5 120.7(6)
C67 C66 P5 120.9(6)
C68 C67 C66 120.6(8)
C68 C67 H68 119.7
C66 C67 H68 119.7
C69 C68 C67 120.9(8)
C69 C68 H69 119.5
C67 C68 H69 119.5
C68 C69 C70 119.5(8)
C68 C69 H70 120.2
C70 C69 H70 120.2
C71 C70 C69 119.1(8)
C71 C70 H71 120.5
C69 C70 H71 120.5
C66 C71 C70 121.6(8)
C66 C71 H72 119.2
C70 C71 H72 119.2
C77 C72 C73 119.2(7)
C77 C72 P6 122.9(6)
C73 C72 P6 117.9(6)
C74 C73 C72 119.5(8)
C74 C73 H74 120.2
C72 C73 H74 120.2
C75 C74 C73 120.9(9)
C75 C74 H74A 119.5
C73 C74 H74A 119.5
C74 C75 C76 120.0(9)
C74 C75 H75 120.0
C76 C75 H75 120.0
C75 C76 C77 120.4(8)
C75 C76 H76 119.8
C77 C76 H76 119.8
C76 C77 C72 119.9(8)
C76 C77 H77 120.1
C72 C77 H77 120.1
C83 C78 C79 118.6(8)
C83 C78 P6 119.9(6)
C79 C78 P6 121.6(6)
C78 C79 C80 120.3(9)
C78 C79 H79 119.8
C80 C79 H79 119.8
C81 C80 C79 119.7(9)
C81 C80 H81 120.2
C79 C80 H81 120.2
C82 C81 C80 120.4(8)
C82 C81 H82 119.8
C80 C81 H82 119.8
C81 C82 C83 119.9(9)
C81 C82 H83 120.1
C83 C82 H83 120.1
C78 C83 C82 121.1(8)
C78 C83 H84 119.4
C82 C83 H84 119.4
P7 C84 P8 158.7(5)
P7 C84 Sc2 101.1(4)
P8 C84 Sc2 99.9(4)
C90 C85 C86 118.7(7)
C90 C85 P7 119.2(6)
C86 C85 P7 121.8(6)
C87 C86 C85 119.7(8)
C87 C86 H87 120.2
C85 C86 H87 120.2
C88 C87 C86 120.1(8)
C88 C87 H88 120.0
C86 C87 H88 120.0
C89 C88 C87 120.4(8)
C89 C88 H89 119.8
C87 C88 H89 119.8
C88 C89 C90 121.2(8)
C88 C89 H90 119.4
C90 C89 H90 119.4
C85 C90 C89 119.9(8)
C85 C90 H91 120.0
C89 C90 H91 120.0
C96 C91 C92 119.3(7)
C96 C91 P7 119.9(6)
C92 C91 P7 120.8(6)
C93 C92 C91 120.3(8)
C93 C92 H93 119.9
C91 C92 H93 119.9
C92 C93 C94 119.9(8)
C92 C93 H94 120.1
C94 C93 H94 120.1
C95 C94 C93 119.9(8)
C95 C94 H94A 120.0
C93 C94 H94A 120.0
C94 C95 C96 120.6(8)
C94 C95 H96 119.7
C96 C95 H96 119.7
C91 C96 C95 119.9(8)
C91 C96 H97 120.0
C95 C96 H97 120.0
C98 C97 C102 118.7(8)
C98 C97 P8 119.0(6)
C102 C97 P8 122.3(6)
C97 C98 C99 119.8(8)
C97 C98 H99 120.1
C99 C98 H99 120.1
C100 C99 C98 120.1(9)
C100 C99 H100 120.0
C98 C99 H100 120.0
C99 C100 C101 121.1(8)
C99 C100 H101 119.5
C101 C100 H101 119.5
C100 C101 C102 120.4(9)
C100 C101 H102 119.8
C102 C101 H102 119.8
C101 C102 C97 119.9(9)
C101 C102 H103 120.1
C97 C102 H103 120.1
C108 C103 C104 118.5(8)
C108 C103 P8 117.9(6)
C104 C103 P8 123.0(6)
C105 C104 C103 120.0(9)
C105 C104 H105 120.0
C103 C104 H105 120.0
C104 C105 C106 121.1(9)
C104 C105 H106 119.5
C106 C105 H106 119.5
C107 C106 C105 118.8(9)
C107 C106 H107 120.6
C105 C106 H107 120.6
C106 C107 C108 121.3(9)
C106 C107 H108 119.3
C108 C107 H108 119.3
C103 C108 C107 120.3(9)
C103 C108 H109 119.9
C107 C108 H109 119.9
O3 C109 C110 105.3(8)
O3 C109 H10A 110.7
C110 C109 H10A 110.7
O3 C109 H10B 110.7
C110 C109 H10B 110.7
H10A C109 H10B 108.8
C109 C110 C111 104.9(9)
C109 C110 H11A 110.8
C111 C110 H11A 110.8
C109 C110 H11B 110.8
C111 C110 H11B 110.8
H11A C110 H11B 108.8
C110 C111 C112 104.1(9)
C110 C111 H11C 110.9
C112 C111 H11C 110.9
C110 C111 H11D 110.9
C112 C111 H11D 110.9
H11C C111 H11D 108.9
O3 C112 C111 108.0(10)
O3 C112 H11E 110.1
C111 C112 H11E 110.1
O3 C112 H11F 110.1
C111 C112 H11F 110.1
H11E C112 H11F 108.4
O4 C113 C114 105.3(8)
O4 C113 H11G 110.7
C114 C113 H11G 110.7
O4 C113 H11H 110.7
C114 C113 H11H 110.7
H11G C113 H11H 108.8
C115 C114 C113 104.8(8)
C115 C114 H11I 110.8
C113 C114 H11I 110.8
C115 C114 H11J 110.8
C113 C114 H11J 110.8
H11I C114 H11J 108.9
C116 C115 C114 103.9(9)
C116 C115 H11K 111.0
C114 C115 H11K 111.0
C116 C115 H11L 111.0
C114 C115 H11L 111.0
H11K C115 H11L 109.0
O4 C116 C115 107.2(8)
O4 C116 H11M 110.3
C115 C116 H11M 110.3
O4 C116 H11N 110.3
C115 C116 H11N 110.3
H11M C116 H11N 108.5
O3 Li2 O4 113.9(7)
O3 Li2 S7 98.9(6)
O4 Li2 S7 128.2(7)
O3 Li2 S6 119.1(6)
O4 Li2 S6 98.4(6)
S7 Li2 S6 99.1(5)
O3 Li2 Sc2 119.7(6)
O4 Li2 Sc2 126.0(6)
S7 Li2 Sc2 49.3(2)
S6 Li2 Sc2 49.8(2)
C117 Sc3 C142 174.5(3)
C117 Sc3 S11 108.1(2)
C142 Sc3 S11 74.5(2)
C117 Sc3 S9 73.5(2)
C142 Sc3 S9 111.2(2)
S11 Sc3 S9 98.28(8)
C117 Sc3 S12 103.8(2)
C142 Sc3 S12 73.4(2)
S11 Sc3 S12 147.89(8)
S9 Sc3 S12 94.09(8)
C117 Sc3 S10 72.1(2)
C142 Sc3 S10 103.0(2)
S11 Sc3 S10 93.82(8)
S9 Sc3 S10 145.61(8)
S12 Sc3 S10 92.41(8)
C117 Sc3 P11 149.1(2)
C142 Sc3 P11 32.9(2)
S11 Sc3 P11 41.73(6)
S9 Sc3 P11 111.34(7)
S12 Sc3 P11 106.17(7)
S10 Sc3 P11 99.08(7)
C117 Sc3 P9 32.3(2)
C142 Sc3 P9 152.4(2)
S11 Sc3 P9 106.45(8)
S9 Sc3 P9 41.24(6)
S12 Sc3 P9 102.39(7)
S10 Sc3 P9 104.42(7)
P11 Sc3 P9 141.90(8)
C117 Sc3 P12 145.1(2)
C142 Sc3 P12 32.5(2)
S11 Sc3 P12 106.78(7)
S9 Sc3 P12 102.83(7)
S12 Sc3 P12 41.31(6)
S10 Sc3 P12 104.24(7)
P11 Sc3 P12 65.33(6)
P9 Sc3 P12 133.93(7)
C117 Sc3 P10 31.8(2)
C142 Sc3 P10 143.6(2)
S11 Sc3 P10 100.64(7)
S9 Sc3 P10 105.21(7)
S12 Sc3 P10 104.50(7)
S10 Sc3 P10 40.65(6)
P11 Sc3 P10 129.61(7)
P9 Sc3 P10 64.00(6)
P12 Sc3 P10 137.04(7)
C117 Sc3 Li3 91.6(3)
C142 Sc3 Li3 83.0(3)
S11 Sc3 Li3 127.8(3)
S9 Sc3 Li3 133.9(3)
S12 Sc3 Li3 46.5(3)
S10 Sc3 Li3 46.3(3)
P11 Sc3 Li3 103.6(2)
P9 Sc3 Li3 114.4(2)
P12 Sc3 Li3 65.5(2)
P10 Sc3 Li3 71.6(2)
P9 S9 Sc3 78.82(9)
P10 S10 Li3 113.7(3)
P10 S10 Sc3 77.38(8)
Li3 S10 Sc3 83.1(3)
P11 S11 Sc3 79.15(9)
P12 S12 Li3 100.9(3)
P12 S12 Sc3 78.19(9)
Li3 S12 Sc3 84.5(3)
C117 P9 C118 114.0(4)
C117 P9 C124 111.0(4)
C118 P9 C124 106.7(4)
C117 P9 S9 106.0(3)
C118 P9 S9 109.6(3)
C124 P9 S9 109.4(3)
C117 P9 Sc3 46.1(3)
C118 P9 Sc3 127.1(3)
C124 P9 Sc3 126.0(3)
S9 P9 Sc3 59.94(8)
C117 P10 C136 116.2(4)
C117 P10 C130 113.8(4)
C136 P10 C130 100.9(4)
C117 P10 S10 106.4(3)
C136 P10 S10 110.2(3)
C130 P10 S10 109.2(3)
C117 P10 Sc3 45.0(3)
C136 P10 Sc3 138.1(3)
C130 P10 Sc3 120.8(2)
S10 P10 Sc3 61.97(8)
C142 P11 C143 117.3(4)
C142 P11 C149 111.7(4)
C143 P11 C149 103.2(3)
C142 P11 S11 106.1(3)
C143 P11 S11 109.4(3)
C149 P11 S11 109.1(3)
C142 P11 Sc3 47.1(3)
C143 P11 Sc3 135.1(3)
C149 P11 Sc3 121.8(2)
S11 P11 Sc3 59.12(8)
C142 P12 C155 113.8(4)
C142 P12 C161 117.5(4)
C155 P12 C161 103.3(3)
C142 P12 S12 106.2(3)
C155 P12 S12 107.5(3)
C161 P12 S12 108.1(3)
C142 P12 Sc3 46.4(3)
C155 P12 Sc3 119.0(3)
C161 P12 Sc3 137.6(2)
S12 P12 Sc3 60.50(8)
C167 O5 C170 108.6(7)
C167 O5 Li3 125.4(7)
C170 O5 Li3 126.0(7)
C171 O6 C174 101.9(7)
C171 O6 Li3 133.0(7)
C174 O6 Li3 115.1(7)
P9 C117 P10 154.4(5)
P9 C117 Sc3 101.6(4)
P10 C117 Sc3 103.1(4)
C119 C118 C123 118.4(8)
C119 C118 P9 121.9(7)
C123 C118 P9 119.4(7)
C120 C119 C118 122.4(9)
C120 C119 H119 118.8
C118 C119 H119 118.8
C119 C120 C121 119.4(11)
C119 C120 H120 120.3
C121 C120 H120 120.3
C122 C121 C120 120.0(10)
C122 C121 H121 120.0
C120 C121 H121 120.0
C121 C122 C123 120.3(10)
C121 C122 H122 119.8
C123 C122 H122 119.8
C122 C123 C118 119.4(10)
C122 C123 H123 120.3
C118 C123 H123 120.3
C129 C124 C125 118.3(8)
C129 C124 P9 116.2(6)
C125 C124 P9 125.6(7)
C126 C125 C124 120.5(9)
C126 C125 H125 119.7
C124 C125 H125 119.7
C127 C126 C125 120.3(9)
C127 C126 H126 119.8
C125 C126 H126 119.8
C126 C127 C128 120.1(9)
C126 C127 H127 119.9
C128 C127 H127 119.9
C129 C128 C127 119.2(10)
C129 C128 H128 120.4
C127 C128 H128 120.4
C128 C129 C124 121.6(9)
C128 C129 H129 119.2
C124 C129 H129 119.2
C131 C130 C135 118.5(8)
C131 C130 P10 119.4(6)
C135 C130 P10 121.9(6)
C132 C131 C130 120.4(8)
C132 C131 H131 119.8
C130 C131 H131 119.8
C131 C132 C133 121.1(9)
C131 C132 H132 119.4
C133 C132 H132 119.4
C134 C133 C132 118.9(9)
C134 C133 H133 120.5
C132 C133 H133 120.5
C133 C134 C135 120.4(9)
C133 C134 H134 119.8
C135 C134 H134 119.8
C134 C135 C130 120.6(9)
C134 C135 H135 119.7
C130 C135 H135 119.7
C141 C136 C137 119.2(8)
C141 C136 P10 122.5(7)
C137 C136 P10 118.3(6)
C138 C137 C136 119.6(9)
C138 C137 H137 120.2
C136 C137 H137 120.2
C139 C138 C137 120.7(10)
C139 C138 H138 119.6
C137 C138 H138 119.6
C138 C139 C140 120.6(9)
C138 C139 H139 119.7
C140 C139 H139 119.7
C139 C140 C141 119.8(11)
C139 C140 H140 120.1
C141 C140 H140 120.1
C136 C141 C140 119.9(10)
C136 C141 H141 120.0
C140 C141 H141 120.0
P11 C142 P12 158.7(5)
P11 C142 Sc3 100.0(4)
P12 C142 Sc3 101.2(4)
C148 C143 C144 119.7(7)
C148 C143 P11 120.8(6)
C144 C143 P11 119.6(6)
C145 C144 C143 119.5(8)
C145 C144 H144 120.2
C143 C144 H144 120.2
C146 C145 C144 119.9(9)
C146 C145 H145 120.1
C144 C145 H145 120.1
C145 C146 C147 120.7(8)
C145 C146 H146 119.6
C147 C146 H146 119.6
C148 C147 C146 119.2(8)
C148 C147 H147 120.4
C146 C147 H147 120.4
C143 C148 C147 121.0(8)
C143 C148 H148 119.5
C147 C148 H148 119.5
C150 C149 C154 119.1(7)
C150 C149 P11 119.4(6)
C154 C149 P11 120.8(6)
C149 C150 C151 118.9(8)
C149 C150 H150 120.5
C151 C150 H150 120.5
C152 C151 C150 122.6(9)
C152 C151 H151 118.7
C150 C151 H151 118.7
C151 C152 C153 118.5(8)
C151 C152 H152 120.8
C153 C152 H152 120.8
C154 C153 C152 120.4(8)
C154 C153 H153 119.8
C152 C153 H153 119.8
C153 C154 C149 120.4(8)
C153 C154 H154 119.8
C149 C154 H154 119.8
C156 C155 C160 118.2(7)
C156 C155 P12 122.4(6)
C160 C155 P12 119.1(6)
C155 C156 C157 120.5(7)
C155 C156 H156 119.7
C157 C156 H156 119.7
C158 C157 C156 120.3(8)
C158 C157 H157 119.9
C156 C157 H157 119.9
C157 C158 C159 119.7(8)
C157 C158 H158 120.1
C159 C158 H158 120.1
C160 C159 C158 119.5(8)
C160 C159 H159 120.3
C158 C159 H159 120.3
C159 C160 C155 121.8(7)
C159 C160 H160 119.1
C155 C160 H160 119.1
C162 C161 C166 119.9(7)
C162 C161 P12 119.1(6)
C166 C161 P12 121.0(6)
C161 C162 C163 119.9(8)
C161 C162 H162 120.0
C163 C162 H162 120.0
C164 C163 C162 120.0(8)
C164 C163 H163 120.0
C162 C163 H163 120.0
C163 C164 C165 119.8(8)
C163 C164 H164 120.1
C165 C164 H164 120.1
C166 C165 C164 120.4(9)
C166 C165 H165 119.8
C164 C165 H165 119.8
C165 C166 C161 120.0(8)
C165 C166 H166 120.0
C161 C166 H166 120.0
O5 C167 C168 107.6(9)
O5 C167 H16A 110.2
C168 C167 H16A 110.2
O5 C167 H16B 110.2
C168 C167 H16B 110.2
H16A C167 H16B 108.5
C169 C168 C167 103.3(9)
C169 C168 H16C 111.1
C167 C168 H16C 111.1
C169 C168 H16D 111.1
C167 C168 H16D 111.1
H16C C168 H16D 109.1
C168 C169 C170 104.3(9)
C168 C169 H16E 110.9
C170 C169 H16E 110.9
C168 C169 H16F 110.9
C170 C169 H16F 110.9
H16E C169 H16F 108.9
O5 C170 C169 106.1(9)
O5 C170 H17A 110.5
C169 C170 H17A 110.5
O5 C170 H17B 110.5
C169 C170 H17B 110.5
H17A C170 H17B 108.7
O6 C171 C172 106.0(9)
O6 C171 H17C 110.5
C172 C171 H17C 110.5
O6 C171 H17D 110.5
C172 C171 H17D 110.5
H17C C171 H17D 108.7
C173 C172 C171 105.0(8)
C173 C172 H17E 110.8
C171 C172 H17E 110.8
C173 C172 H17F 110.8
C171 C172 H17F 110.8
H17E C172 H17F 108.8
C172 C173 C174 103.9(8)
C172 C173 H17G 111.0
C174 C173 H17G 111.0
C172 C173 H17H 111.0
C174 C173 H17H 111.0
H17G C173 H17H 109.0
O6 C174 C173 103.4(9)
O6 C174 H17I 111.1
C173 C174 H17I 111.1
O6 C174 H17J 111.1
C173 C174 H17J 111.1
H17I C174 H17J 109.0
O6 Li3 O5 113.1(8)
O6 Li3 S10 122.7(7)
O5 Li3 S10 97.9(6)
O6 Li3 S12 94.0(6)
O5 Li3 S12 132.0(7)
S10 Li3 S12 99.2(5)
O6 Li3 Sc3 122.8(6)
O5 Li3 Sc3 124.0(6)
S10 Li3 Sc3 50.6(2)
S12 Li3 Sc3 49.0(2)
C175 Sc4 C200 176.4(3)
C175 Sc4 S15 106.4(2)
C200 Sc4 S15 75.4(2)
C175 Sc4 S13 74.8(2)
C200 Sc4 S13 101.9(2)
S15 Sc4 S13 100.12(9)
C175 Sc4 S16 104.7(2)
C200 Sc4 S16 73.7(2)
S15 Sc4 S16 148.64(9)
S13 Sc4 S16 91.71(8)
C175 Sc4 S14 72.6(2)
C200 Sc4 S14 110.5(2)
S15 Sc4 S14 94.69(8)
S13 Sc4 S14 146.82(9)
S16 Sc4 S14 90.78(7)
C175 Sc4 P13 33.2(2)
C200 Sc4 P13 143.3(2)
S15 Sc4 P13 111.36(8)
S13 Sc4 P13 42.00(7)
S16 Sc4 P13 96.88(8)
S14 Sc4 P13 104.88(7)
C175 Sc4 P15 148.5(2)
C200 Sc4 P15 33.3(2)
S15 Sc4 P15 42.19(7)
S13 Sc4 P15 105.22(8)
S16 Sc4 P15 106.71(7)
S14 Sc4 P15 105.69(8)
P13 Sc4 P15 140.74(8)
C175 Sc4 P16 145.3(2)
C200 Sc4 P16 32.7(2)
S15 Sc4 P16 108.09(8)
S13 Sc4 P16 95.38(7)
S16 Sc4 P16 41.40(6)
S14 Sc4 P16 108.02(7)
P13 Sc4 P16 125.31(8)
P15 Sc4 P16 65.94(6)
C175 Sc4 P14 31.9(2)
C200 Sc4 P14 151.3(2)
S15 Sc4 P14 101.24(8)
S13 Sc4 P14 106.68(8)
S16 Sc4 P14 102.99(7)
S14 Sc4 P14 40.84(6)
P13 Sc4 P14 64.88(6)
P15 Sc4 P14 135.16(8)
P16 Sc4 P14 139.32(8)
C175 Sc4 Li4 95.1(3)
C200 Sc4 Li4 86.1(3)
S15 Sc4 Li4 127.8(3)
S13 Sc4 Li4 131.6(3)
S16 Sc4 Li4 44.4(3)
S14 Sc4 Li4 47.2(3)
P13 Sc4 Li4 112.3(3)
P15 Sc4 Li4 106.5(3)
P16 Sc4 Li4 66.4(3)
P14 Sc4 Li4 73.5(3)
P13 S13 Sc4 78.27(9)
P14 S14 Li4 115.1(4)
P14 S14 Sc4 76.52(9)
Li4 S14 Sc4 81.4(3)
P15 S15 Sc4 78.63(9)
P16 S16 Li4 105.5(4)
P16 S16 Sc4 77.22(9)
Li4 S16 Sc4 85.4(4)
C175 P13 C182 114.3(4)
C175 P13 C176 114.0(4)
C182 P13 C176 107.5(4)
C175 P13 S13 106.2(3)
C182 P13 S13 106.8(3)
C176 P13 S13 107.5(3)
C175 P13 Sc4 47.3(3)
C182 P13 Sc4 118.6(3)
C176 P13 Sc4 133.8(3)
S13 P13 Sc4 59.72(8)
C175 P14 C194 116.0(4)
C175 P14 C188 114.3(4)
C194 P14 C188 98.7(4)
C175 P14 S14 107.5(3)
C194 P14 S14 111.5(3)
C188 P14 S14 108.6(3)
C175 P14 Sc4 45.2(3)
C194 P14 Sc4 137.4(3)
C188 P14 Sc4 123.6(3)
S14 P14 Sc4 62.64(8)
C200 P15 C213 116.1(4)
C200 P15 C219 110.3(4)
C213 P15 C219 104.7(4)
C200 P15 S15 107.3(3)
C213 P15 S15 108.5(3)
C219 P15 S15 109.8(3)
C200 P15 Sc4 48.2(3)
C213 P15 Sc4 132.1(3)
C219 P15 Sc4 123.2(3)
S15 P15 Sc4 59.18(9)
C200 P16 C201 112.4(4)
C200 P16 C207 116.5(4)
C201 P16 C207 103.7(3)
C200 P16 S16 108.0(3)
C201 P16 S16 107.6(3)
C207 P16 S16 108.1(3)
C200 P16 Sc4 47.3(3)
C201 P16 Sc4 118.8(2)
C207 P16 Sc4 137.5(2)
S16 P16 Sc4 61.37(8)
C228 O7 C225 108.8(8)
C228 O7 Li4 130.7(8)
C225 O7 Li4 120.3(8)
C229 O8 C232 108.1(7)
C229 O8 Li4 129.5(7)
C232 O8 Li4 122.1(7)
P14 C175 P13 155.8(6)
P14 C175 Sc4 103.0(4)
P13 C175 Sc4 99.5(4)
C177 C176 C181 119.1(9)
C177 C176 P13 117.6(7)
C181 C176 P13 123.2(7)
C176 C177 C178 121.5(10)
C176 C177 H177 119.3
C178 C177 H177 119.3
C179 C178 C177 119.4(11)
C179 C178 H178 120.3
C177 C178 H178 120.3
C178 C179 C180 120.5(9)
C178 C179 H179 119.8
C180 C179 H179 119.8
C181 C180 C179 118.7(10)
C181 C180 H180 120.6
C179 C180 H180 120.6
C180 C181 C176 120.7(10)
C180 C181 H181 119.6
C176 C181 H181 119.6
C187 C182 C183 118.7(9)
C187 C182 P13 117.6(7)
C183 C182 P13 123.2(7)
C184 C183 C182 119.2(9)
C184 C183 H183 120.4
C182 C183 H183 120.4
C183 C184 C185 121.3(10)
C183 C184 H184 119.3
C185 C184 H184 119.3
C186 C185 C184 119.4(10)
C186 C185 H185 120.3
C184 C185 H185 120.3
C185 C186 C187 121.7(10)
C185 C186 H186 119.2
C187 C186 H186 119.2
C186 C187 C182 119.6(9)
C186 C187 H187 120.2
C182 C187 H187 120.2
C193 C188 C189 118.0(8)
C193 C188 P14 121.7(6)
C189 C188 P14 120.1(6)
C190 C189 C188 121.2(9)
C190 C189 H189 119.4
C188 C189 H189 119.4
C189 C190 C191 120.2(9)
C189 C190 H190 119.9
C191 C190 H190 119.9
C190 C191 C192 120.5(8)
C190 C191 H191 119.8
C192 C191 H191 119.8
C191 C192 C193 118.0(9)
C191 C192 H192 121.0
C193 C192 H192 121.0
C188 C193 C192 122.1(8)
C188 C193 H193 118.9
C192 C193 H193 118.9
C195 C194 C199 119.5(9)
C195 C194 P14 119.1(7)
C199 C194 P14 121.0(7)
C194 C195 C196 123.6(11)
C194 C195 H195 118.2
C196 C195 H195 118.2
C195 C196 C197 117.4(12)
C195 C196 H196 121.3
C197 C196 H196 121.3
C196 C197 C198 121.3(10)
C196 C197 H197 119.4
C198 C197 H197 119.4
C199 C198 C197 119.9(11)
C199 C198 H198 120.1
C197 C198 H198 120.1
C198 C199 C194 118.3(11)
C198 C199 H199 120.9
C194 C199 H199 120.9
P16 C200 P15 161.4(5)
P16 C200 Sc4 100.1(4)
P15 C200 Sc4 98.5(4)
C202 C201 C206 118.0(7)
C202 C201 P16 121.4(6)
C206 C201 P16 120.1(6)
C203 C202 C201 122.0(8)
C203 C202 H202 119.0
C201 C202 H202 119.0
C202 C203 C204 119.3(8)
C202 C203 H203 120.4
C204 C203 H203 120.4
C205 C204 C203 119.6(8)
C205 C204 H204 120.2
C203 C204 H204 120.2
C206 C205 C204 120.9(8)
C206 C205 H205 119.5
C204 C205 H205 119.5
C205 C206 C201 120.1(8)
C205 C206 H206 119.9
C201 C206 H206 119.9
C208 C207 C212 120.2(7)
C208 C207 P16 119.8(6)
C212 C207 P16 120.0(6)
C207 C208 C209 120.1(8)
C207 C208 H208 119.9
C209 C208 H208 119.9
C210 C209 C208 119.8(8)
C210 C209 H209 120.1
C208 C209 H209 120.1
C209 C210 C211 120.2(8)
C209 C210 H210 119.9
C211 C210 H210 119.9
C212 C211 C210 119.7(8)
C212 C211 H211 120.2
C210 C211 H211 120.2
C211 C212 C207 119.8(8)
C211 C212 H212 120.1
C207 C212 H212 120.1
C214 C213 C218 119.3(8)
C214 C213 P15 121.5(6)
C218 C213 P15 119.1(6)
C215 C214 C213 121.0(9)
C215 C214 H214 119.5
C213 C214 H214 119.5
C214 C215 C216 119.4(9)
C214 C215 H215 120.3
C216 C215 H215 120.3
C217 C216 C215 121.0(8)
C217 C216 H216 119.5
C215 C216 H216 119.5
C216 C217 C218 119.7(8)
C216 C217 H217 120.1
C218 C217 H217 120.1
C213 C218 C217 119.4(8)
C213 C218 H218 120.3
C217 C218 H218 120.3
C224 C219 C220 118.1(8)
C224 C219 P15 118.0(7)
C220 C219 P15 122.5(6)
C221 C220 C219 120.3(9)
C221 C220 H220 119.8
C219 C220 H220 119.8
C220 C221 C222 120.6(10)
C220 C221 H221 119.7
C222 C221 H221 119.7
C223 C222 C221 119.2(9)
C223 C222 H222 120.4
C221 C222 H222 120.4
C222 C223 C224 121.1(10)
C222 C223 H223 119.4
C224 C223 H223 119.4
C223 C224 C219 120.6(10)
C223 C224 H224 119.7
C219 C224 H224 119.7
O7 C225 C226 107.7(9)
O7 C225 H22A 110.2
C226 C225 H22A 110.2
O7 C225 H22B 110.2
C226 C225 H22B 110.2
H22A C225 H22B 108.5
C225 C226 C227 106.1(9)
C225 C226 H22C 110.5
C227 C226 H22C 110.5
C225 C226 H22D 110.5
C227 C226 H22D 110.5
H22C C226 H22D 108.7
C226 C227 C228 102.4(10)
C226 C227 H22E 111.3
C228 C227 H22E 111.3
C226 C227 H22F 111.3
C228 C227 H22F 111.3
H22E C227 H22F 109.2
O7 C228 C227 107.6(9)
O7 C228 H22G 110.2
C227 C228 H22G 110.2
O7 C228 H22H 110.2
C227 C228 H22H 110.2
H22G C228 H22H 108.5
O8 C229 C230 106.5(8)
O8 C229 H22I 110.4
C230 C229 H22I 110.4
O8 C229 H22J 110.4
C230 C229 H22J 110.4
H22I C229 H22J 108.6
C231 C230 C229 102.4(8)
C231 C230 H23A 111.3
C229 C230 H23A 111.3
C231 C230 H23B 111.3
C229 C230 H23B 111.3
H23A C230 H23B 109.2
C232 C231 C230 102.8(9)
C232 C231 H23C 111.2
C230 C231 H23C 111.2
C232 C231 H23D 111.2
C230 C231 H23D 111.2
H23C C231 H23D 109.1
O8 C232 C231 104.3(8)
O8 C232 H23E 110.9
C231 C232 H23E 110.9
O8 C232 H23F 110.9
C231 C232 H23F 110.9
H23E C232 H23F 108.9
O7 Li4 O8 102.7(7)
O7 Li4 S16 133.0(8)
O8 Li4 S16 101.4(7)
O7 Li4 S14 100.5(7)
O8 Li4 S14 121.2(8)
S16 Li4 S14 100.7(5)
O7 Li4 Sc4 125.3(7)
O8 Li4 Sc4 131.8(7)
S16 Li4 Sc4 50.2(3)
S14 Li4 Sc4 51.4(3)

loop_
_geom_bond_atom_site_label_1
_geom_bond_atom_site_label_2
_geom_bond_distance
Sc1 C1 2.223(7)
Sc1 C26 2.229(8)
Sc1 S3 2.635(3)
Sc1 S1 2.654(2)
Sc1 S4 2.726(3)
Sc1 S2 2.765(2)
Sc1 P3 3.012(2)
Sc1 P1 3.016(2)
Sc1 P4 3.047(2)
Sc1 P2 3.062(2)
Sc1 Li1 3.622(15)
S1 P1 2.027(3)
S2 P2 2.038(3)
S2 Li1 2.567(16)
S3 P3 2.031(3)
S4 P4 2.049(3)
S4 Li1 2.619(15)
P1 C1 1.653(7)
P1 C2 1.825(8)
P1 C8 1.826(8)
P2 C1 1.641(7)
P2 C20 1.822(8)
P2 C14 1.841(8)
P3 C26 1.651(8)
P3 C27 1.826(7)
P3 C33 1.831(8)
P4 C26 1.653(8)
P4 C45 1.814(8)
P4 C39 1.841(7)
O1 C51 1.420(13)
O1 C54 1.443(11)
O1 Li1 1.900(15)
O2 C58 1.435(10)
O2 C55 1.460(10)
O2 Li1 1.882(16)
C2 C3 1.361(12)
C2 C7 1.407(11)
C3 C4 1.359(12)
C3 H3 0.9500
C4 C5 1.404(12)
C4 H4 0.9500
C5 C6 1.370(13)
C5 H5 0.9500
C6 C7 1.392(12)
C6 H6 0.9500
C7 H7 0.9500
C8 C9 1.375(11)
C8 C13 1.406(12)
C9 C10 1.395(13)
C9 H9 0.9500
C10 C11 1.357(14)
C10 H10 0.9500
C11 C12 1.389(13)
C11 H11 0.9500
C12 C13 1.383(12)
C12 H12 0.9500
C13 H13 0.9500
C14 C15 1.360(12)
C14 C19 1.407(11)
C15 C16 1.349(13)
C15 H15 0.9500
C16 C17 1.400(13)
C16 H16 0.9500
C17 C18 1.367(13)
C17 H17 0.9500
C18 C19 1.383(12)
C18 H18 0.9500
C19 H19 0.9500
C20 C25 1.393(11)
C20 C21 1.407(11)
C21 C22 1.400(11)
C21 H21 0.9500
C22 C23 1.377(13)
C22 H22 0.9500
C23 C24 1.364(14)
C23 H23 0.9500
C24 C25 1.381(12)
C24 H24 0.9500
C25 H25 0.9500
C27 C28 1.373(12)
C27 C32 1.382(11)
C28 C29 1.387(12)
C28 H28 0.9500
C29 C30 1.367(13)
C29 H29 0.9500
C30 C31 1.384(13)
C30 H30 0.9500
C31 C32 1.391(12)
C31 H31 0.9500
C32 H32 0.9500
C33 C34 1.377(11)
C33 C38 1.408(11)
C34 C35 1.398(12)
C34 H34 0.9500
C35 C36 1.371(13)
C35 H35 0.9500
C36 C37 1.388(13)
C36 H36 0.9500
C37 C38 1.360(12)
C37 H37 0.9500
C38 H38 0.9500
C39 C40 1.368(11)
C39 C44 1.401(10)
C40 C41 1.388(11)
C40 H40 0.9500
C41 C42 1.363(12)
C41 H41 0.9500
C42 C43 1.389(12)
C42 H42 0.9500
C43 C44 1.400(11)
C43 H43 0.9500
C44 H44 0.9500
C45 C46 1.387(11)
C45 C50 1.393(11)
C46 C47 1.419(11)
C46 H46 0.9500
C47 C48 1.371(12)
C47 H47 0.9500
C48 C49 1.376(12)
C48 H48 0.9500
C49 C50 1.401(12)
C49 H49 0.9500
C50 H50 0.9500
C51 C52 1.428(15)
C51 H51A 0.9900
C51 H51B 0.9900
C52 C53 1.476(16)
C52 H52A 0.9900
C52 H52B 0.9900
C53 C54 1.488(15)
C53 H53A 0.9900
C53 H53B 0.9900
C54 H54A 0.9900
C54 H54B 0.9900
C55 C56 1.481(13)
C55 H55A 0.9900
C55 H55B 0.9900
C56 C57 1.492(15)
C56 H56A 0.9900
C56 H56B 0.9900
C57 C58 1.519(15)
C57 H57A 0.9900
C57 H57B 0.9900
C58 H58A 0.9900
C58 H58B 0.9900
Sc2 C59 2.219(7)
Sc2 C84 2.230(7)
Sc2 S8 2.628(3)
Sc2 S5 2.654(2)
Sc2 S7 2.703(2)
Sc2 S6 2.727(2)
Sc2 P8 2.996(2)
Sc2 P5 3.009(2)
Sc2 P7 3.019(2)
Sc2 P6 3.032(2)
Sc2 Li2 3.555(13)
S5 P5 2.030(3)
S6 P6 2.036(3)
S6 Li2 2.563(14)
S7 P7 2.044(3)
S7 Li2 2.511(14)
S8 P8 2.035(3)
P5 C59 1.665(8)
P5 C60 1.817(9)
P5 C66 1.822(8)
P6 C59 1.639(7)
P6 C72 1.821(8)
P6 C78 1.831(8)
P7 C84 1.649(8)
P7 C91 1.828(7)
P7 C85 1.830(7)
P8 C84 1.653(8)
P8 C97 1.812(8)
P8 C103 1.828(8)
O3 C112 1.410(12)
O3 C109 1.438(12)
O3 Li2 1.927(15)
O4 C113 1.410(11)
O4 C116 1.439(12)
O4 Li2 1.948(15)
C61 C60 1.388(13)
C61 C62 1.391(15)
C61 H61 0.9500
C62 C63 1.408(17)
C62 H62 0.9500
C63 C64 1.375(16)
C63 H63 0.9500
C64 C65 1.381(14)
C64 H64 0.9500
C65 C60 1.401(12)
C65 H65 0.9500
C66 C71 1.387(11)
C66 C67 1.390(11)
C67 C68 1.383(12)
C67 H68 0.9500
C68 C69 1.377(12)
C68 H69 0.9500
C69 C70 1.396(13)
C69 H70 0.9500
C70 C71 1.392(12)
C70 H71 0.9500
C71 H72 0.9500
C72 C77 1.385(11)
C72 C73 1.404(11)
C73 C74 1.380(12)
C73 H74 0.9500
C74 C75 1.361(13)
C74 H74A 0.9500
C75 C76 1.376(13)
C75 H75 0.9500
C76 C77 1.384(12)
C76 H76 0.9500
C77 H77 0.9500
C78 C83 1.374(12)
C78 C79 1.385(11)
C79 C80 1.388(12)
C79 H79 0.9500
C80 C81 1.373(14)
C80 H81 0.9500
C81 C82 1.361(13)
C81 H82 0.9500
C82 C83 1.378(12)
C82 H83 0.9500
C83 H84 0.9500
C85 C90 1.379(11)
C85 C86 1.405(11)
C86 C87 1.394(11)
C86 H87 0.9500
C87 C88 1.358(13)
C87 H88 0.9500
C88 C89 1.357(12)
C88 H89 0.9500
C89 C90 1.380(11)
C89 H90 0.9500
C90 H91 0.9500
C91 C96 1.379(11)
C91 C92 1.399(11)
C92 C93 1.380(12)
C92 H93 0.9500
C93 C94 1.385(12)
C93 H94 0.9500
C94 C95 1.369(12)
C94 H94A 0.9500
C95 C96 1.390(11)
C95 H96 0.9500
C96 H97 0.9500
C97 C98 1.393(11)
C97 C102 1.400(12)
C98 C99 1.410(11)
C98 H99 0.9500
C99 C100 1.355(13)
C99 H100 0.9500
C100 C101 1.362(14)
C100 H101 0.9500
C101 C102 1.396(12)
C101 H102 0.9500
C102 H103 0.9500
C103 C108 1.397(12)
C103 C104 1.399(12)
C104 C105 1.384(12)
C104 H105 0.9500
C105 C106 1.404(14)
C105 H106 0.9500
C106 C107 1.355(14)
C106 H107 0.9500
C107 C108 1.400(12)
C107 H108 0.9500
C108 H109 0.9500
C109 C110 1.492(13)
C109 H10A 0.9900
C109 H10B 0.9900
C110 C111 1.518(16)
C110 H11A 0.9900
C110 H11B 0.9900
C111 C112 1.519(16)
C111 H11C 0.9900
C111 H11D 0.9900
C112 H11E 0.9900
C112 H11F 0.9900
C113 C114 1.538(15)
C113 H11G 0.9900
C113 H11H 0.9900
C114 C115 1.534(15)
C114 H11I 0.9900
C114 H11J 0.9900
C115 C116 1.530(13)
C115 H11K 0.9900
C115 H11L 0.9900
C116 H11M 0.9900
C116 H11N 0.9900
Sc3 C117 2.220(7)
Sc3 C142 2.233(7)
Sc3 S11 2.623(3)
Sc3 S9 2.663(2)
Sc3 S12 2.691(3)
Sc3 S10 2.763(2)
Sc3 P11 3.001(2)
Sc3 P9 3.019(2)
Sc3 P12 3.026(2)
Sc3 P10 3.054(2)
Sc3 Li3 3.547(14)
S9 P9 2.028(3)
S10 P10 2.039(3)
S10 Li3 2.584(15)
S11 P11 2.034(3)
S12 P12 2.041(3)
S12 Li3 2.585(15)
P9 C117 1.647(8)
P9 C118 1.818(9)
P9 C124 1.835(8)
P10 C117 1.653(8)
P10 C136 1.824(8)
P10 C130 1.832(8)
P11 C142 1.655(8)
P11 C143 1.825(7)
P11 C149 1.828(8)
P12 C142 1.655(8)
P12 C155 1.820(8)
P12 C161 1.836(8)
O5 C167 1.426(12)
O5 C170 1.463(11)
O5 Li3 1.930(15)
O6 C171 1.438(11)
O6 C174 1.455(12)
O6 Li3 1.878(16)
C118 C119 1.391(13)
C118 C123 1.411(12)
C119 C120 1.354(13)
C119 H119 0.9500
C120 C121 1.404(16)
C120 H120 0.9500
C121 C122 1.380(16)
C121 H121 0.9500
C122 C123 1.399(14)
C122 H122 0.9500
C123 H123 0.9500
C124 C129 1.389(12)
C124 C125 1.389(11)
C125 C126 1.380(13)
C125 H125 0.9500
C126 C127 1.366(14)
C126 H126 0.9500
C127 C128 1.397(13)
C127 H127 0.9500
C128 C129 1.367(13)
C128 H128 0.9500
C129 H129 0.9500
C130 C131 1.389(12)
C130 C135 1.395(11)
C131 C132 1.371(13)
C131 H131 0.9500
C132 C133 1.387(14)
C132 H132 0.9500
C133 C134 1.378(14)
C133 H133 0.9500
C134 C135 1.383(13)
C134 H134 0.9500
C135 H135 0.9500
C136 C141 1.391(12)
C136 C137 1.400(12)
C137 C138 1.390(12)
C137 H137 0.9500
C138 C139 1.365(16)
C138 H138 0.9500
C139 C140 1.372(16)
C139 H139 0.9500
C140 C141 1.403(13)
C140 H140 0.9500
C141 H141 0.9500
C143 C148 1.379(11)
C143 C144 1.396(11)
C144 C145 1.395(12)
C144 H144 0.9500
C145 C146 1.380(13)
C145 H145 0.9500
C146 C147 1.387(13)
C146 H146 0.9500
C147 C148 1.382(12)
C147 H147 0.9500
C148 H148 0.9500
C149 C150 1.387(11)
C149 C154 1.410(11)
C150 C151 1.400(12)
C150 H150 0.9500
C151 C152 1.354(14)
C151 H151 0.9500
C152 C153 1.407(13)
C152 H152 0.9500
C153 C154 1.376(12)
C153 H153 0.9500
C154 H154 0.9500
C155 C156 1.385(11)
C155 C160 1.401(10)
C156 C157 1.409(11)
C156 H156 0.9500
C157 C158 1.366(12)
C157 H157 0.9500
C158 C159 1.413(12)
C158 H158 0.9500
C159 C160 1.368(11)
C159 H159 0.9500
C160 H160 0.9500
C161 C162 1.377(11)
C161 C166 1.393(11)
C162 C163 1.404(11)
C162 H162 0.9500
C163 C164 1.381(13)
C163 H163 0.9500
C164 C165 1.385(13)
C164 H164 0.9500
C165 C166 1.384(12)
C165 H165 0.9500
C166 H166 0.9500
C167 C168 1.524(14)
C167 H16A 0.9900
C167 H16B 0.9900
C168 C169 1.481(17)
C168 H16C 0.9900
C168 H16D 0.9900
C169 C170 1.512(14)
C169 H16E 0.9900
C169 H16F 0.9900
C170 H17A 0.9900
C170 H17B 0.9900
C171 C172 1.506(14)
C171 H17C 0.9900
C171 H17D 0.9900
C172 C173 1.475(15)
C172 H17E 0.9900
C172 H17F 0.9900
C173 C174 1.486(14)
C173 H17G 0.9900
C173 H17H 0.9900
C174 H17I 0.9900
C174 H17J 0.9900
Sc4 C175 2.212(8)
Sc4 C200 2.243(8)
Sc4 S15 2.606(3)
Sc4 S13 2.621(3)
Sc4 S16 2.706(2)
Sc4 S14 2.777(2)
Sc4 P13 2.971(3)
Sc4 P15 2.976(3)
Sc4 P16 3.006(2)
Sc4 P14 3.041(2)
Sc4 Li4 3.511(15)
S13 P13 2.030(3)
S14 P14 2.045(3)
S14 Li4 2.604(16)
S15 P15 2.038(3)
S16 P16 2.039(3)
S16 Li4 2.465(14)
P13 C175 1.651(8)
P13 C182 1.819(9)
P13 C176 1.822(9)
P14 C175 1.648(8)
P14 C194 1.824(9)
P14 C188 1.832(8)
P15 C200 1.651(9)
P15 C213 1.815(8)
P15 C219 1.820(9)
P16 C200 1.648(8)
P16 C201 1.818(8)
P16 C207 1.833(7)
O7 C228 1.414(13)
O7 C225 1.448(11)
O7 Li4 1.903(16)
O8 C229 1.424(12)
O8 C232 1.463(11)
O8 Li4 1.904(17)
C176 C177 1.375(13)
C176 C181 1.394(13)
C177 C178 1.382(13)
C177 H177 0.9500
C178 C179 1.366(16)
C178 H178 0.9500
C179 C180 1.422(17)
C179 H179 0.9500
C180 C181 1.375(13)
C180 H180 0.9500
C181 H181 0.9500
C182 C187 1.401(12)
C182 C183 1.422(12)
C183 C184 1.383(14)
C183 H183 0.9500
C184 C185 1.386(15)
C184 H184 0.9500
C185 C186 1.358(15)
C185 H185 0.9500
C186 C187 1.392(13)
C186 H186 0.9500
C187 H187 0.9500
C188 C193 1.373(11)
C188 C189 1.398(12)
C189 C190 1.372(13)
C189 H189 0.9500
C190 C191 1.378(13)
C190 H190 0.9500
C191 C192 1.397(13)
C191 H191 0.9500
C192 C193 1.401(12)
C192 H192 0.9500
C193 H193 0.9500
C194 C195 1.359(13)
C194 C199 1.407(13)
C195 C196 1.373(14)
C195 H195 0.9500
C196 C197 1.379(17)
C196 H196 0.9500
C197 C198 1.402(18)
C197 H197 0.9500
C198 C199 1.396(14)
C198 H198 0.9500
C199 H199 0.9500
C201 C202 1.398(11)
C201 C206 1.404(11)
C202 C203 1.375(12)
C202 H202 0.9500
C203 C204 1.395(13)
C203 H203 0.9500
C204 C205 1.388(13)
C204 H204 0.9500
C205 C206 1.379(11)
C205 H205 0.9500
C206 H206 0.9500
C207 C208 1.371(11)
C207 C212 1.395(11)
C208 C209 1.413(12)
C208 H208 0.9500
C209 C210 1.368(13)
C209 H209 0.9500
C210 C211 1.403(13)
C210 H210 0.9500
C211 C212 1.393(12)
C211 H211 0.9500
C212 H212 0.9500
C213 C214 1.383(12)
C213 C218 1.387(11)
C214 C215 1.370(13)
C214 H214 0.9500
C215 C216 1.377(13)
C215 H215 0.9500
C216 C217 1.367(13)
C216 H216 0.9500
C217 C218 1.399(12)
C217 H217 0.9500
C218 H218 0.9500
C219 C224 1.390(12)
C219 C220 1.413(12)
C220 C221 1.369(13)
C220 H220 0.9500
C221 C222 1.397(15)
C221 H221 0.9500
C222 C223 1.365(16)
C222 H222 0.9500
C223 C224 1.379(14)
C223 H223 0.9500
C224 H224 0.9500
C225 C226 1.488(15)
C225 H22A 0.9900
C225 H22B 0.9900
C226 C227 1.506(17)
C226 H22C 0.9900
C226 H22D 0.9900
C227 C228 1.522(15)
C227 H22E 0.9900
C227 H22F 0.9900
C228 H22G 0.9900
C228 H22H 0.9900
C229 C230 1.534(14)
C229 H22I 0.9900
C229 H22J 0.9900
C230 C231 1.496(14)
C230 H23A 0.9900
C230 H23B 0.9900
C231 C232 1.467(14)
C231 H23C 0.9900
C231 H23D 0.9900
C232 H23E 0.9900
C232 H23F 0.9900
